data_7133244
loop_
_publ_author_name
'Samanta, Krishanu'
'Mi, Jiashan'
'Chen, Albert D.'
'Li, Fangzhou'
'Staples, Richard J.'
'Rossini, Aaron J.'
'Ke, Chenfeng'

_publ_section_title
;
 Porous organic crystals crosslinked by free-radical reactions.
;
_journal_issue 57
_journal_name_full 'Chemical communications (Cambridge, England)'
_journal_page_first 7311
_journal_page_last 7314
_journal_paper_doi 10.1039/d4cc02454k
_journal_volume 60
_journal_year 2024
_chemical_formula_moiety 'C106 H92.03 N6 O18'
_chemical_formula_sum 'C106 H92.03 N6 O18'
_chemical_formula_weight 1737.88
_space_group_crystal_system triclinic
_space_group_IT_number 2
_space_group_name_Hall '-P 1'
_space_group_name_H-M_alt 'P -1'
_atom_sites_solution_hydrogens geom
_atom_sites_solution_primary dual
_audit_block_doi 10.5517/ccdc.csd.cc2jsk30
_audit_creation_date 2023-11-14
_audit_creation_method
;
Olex2 1.5
(compiled 2022.04.07 svn.rca3783a0 for OlexSys, GUI svn.r6498)
;
_audit_update_record
;
2024-04-10 deposited with the CCDC.	2024-06-13 downloaded from the CCDC.
;
_cell_angle_alpha 60.305(3)
_cell_angle_beta 83.030(3)
_cell_angle_gamma 74.276(4)
_cell_formula_units_Z 2
_cell_length_a 14.4561(7)
_cell_length_b 21.9459(8)
_cell_length_c 22.0092(6)
_cell_measurement_reflns_used 5500
_cell_measurement_temperature 100.0(2)
_cell_measurement_theta_max 52.7870
_cell_measurement_theta_min 3.4650
_cell_volume 5837.8(4)
_computing_cell_refinement 'CrysAlisPro 1.171.42.49 (Rigaku OD, 2022)'
_computing_data_collection 'CrysAlisPro 1.171.42.49 (Rigaku OD, 2022)'
_computing_data_reduction 'CrysAlisPro 1.171.42.49 (Rigaku OD, 2022)'
_computing_molecular_graphics 'Olex2 1.5 (Dolomanov et al., 2009)'
_computing_publication_material 'Olex2 1.5 (Dolomanov et al., 2009)'
_computing_structure_refinement 'SHELXL 2018/3 (Sheldrick, 2015)'
_computing_structure_solution 'SHELXT 2018/2 (Sheldrick, 2018)'
_diffrn_ambient_environment N~2~
_diffrn_ambient_temperature 100.0(2)
_diffrn_detector 'Image Plate'
_diffrn_detector_area_resol_mean 10.0000
_diffrn_detector_type 'Rigaku IP'
_diffrn_measured_fraction_theta_full 0.993
_diffrn_measured_fraction_theta_max 0.993
_diffrn_measurement_details
;
List of Runs (angles in degrees, time in seconds):

  # Type    Start    End  Width  t~exp~   \w     \q     \k     \f   Frames
#--------------------------------------------------------------------------
  1  \w   -123.00 -35.00   0.50   15.00    --  -47.40 -19.00 -30.00  176
  2  \w    -69.00  13.00   0.50   15.00    --  -47.40  77.00 -60.00  164
  3  \w    -51.00  10.00   0.50   15.00    --  -47.40  77.00-180.00  122
  4  \w    -31.00  21.00   0.50   15.00    --  -47.40  37.00-120.00  104
  5  \w    -62.00  17.00   0.50   15.00    --  -47.40  57.00 150.00  158
  6  \w    -47.00  16.00   0.50   15.00    --  -47.40  37.00 120.00  126
  7  \w     -7.00  70.00   0.50   15.00    --   47.40 -77.00 -30.00  154
  8  \w   -155.00-119.00   0.50   45.00    --  -91.75 -45.00 -90.00   72
  9  \w    -46.00 -20.00   0.50   45.00    --  -91.75  45.00  60.00   52
 10  \w    -47.00 -22.00   0.50   45.00    --  -91.75  45.00 -90.00   50
 11  \w    109.00 145.00   0.50   45.00    --  113.25  30.00  30.00   72
 12  \w     42.00  69.00   0.50   45.00    --  113.25 -61.00 120.00   54
 13  \w    133.00 173.00   0.50   45.00    --  113.25  77.00 120.00   80
 14  \w     42.00  67.00   0.50   45.00    --  113.25 -61.00-120.00   50
 15  \w     47.00  73.00   0.50   45.00    --  113.25 -94.00-120.00   52
 16  \w    107.00 177.00   0.50   45.00    --  113.25  15.00 -90.00  140
 17  \w     42.00  75.00   0.50   45.00    --  113.25 -85.00-164.52   66
 18  \w    145.00 178.00   0.50   45.00    --  113.25  45.00  90.00   66
 19  \w    101.00 177.00   0.50   45.00    --  113.25  15.00-150.00  152
 20  \w     73.00 104.00   0.50   45.00    --  113.25 -94.00 -60.00   62
 21  \w     57.00  85.00   0.50   45.00    --  113.25-125.00   0.00   56
 22  \w     42.00  67.00   0.50   45.00    --  113.25 -61.00  30.00   50
 23  \w     76.00 103.00   0.50   45.00    --  113.25 -94.00-120.00   54
 24  \w    108.00 144.00   0.50   45.00    --  113.25  15.00-180.00   72
 25  \w     43.00  78.00   0.50   45.00    --  113.25 -77.00 120.00   70
 26  \w     45.00  88.00   0.50   45.00    --  113.25-125.00 -30.00   86
 27  \w     49.00 100.00   0.50   45.00    --  113.25 -94.00  30.00  102
 28  \w     43.00 104.00   0.50   45.00    --  113.25 -94.00 120.00  122
 29  \w     66.00  93.00   0.50   45.00    --  113.25 -77.00-150.00   54
 30  \w    104.00 177.00   0.50   45.00    --  113.25  30.00  60.00  146
 31  \w     77.00 104.00   0.50   45.00    --  113.25 -94.00   0.00   54
 32  \w    116.00 142.00   0.50   45.00    --  113.25  45.00  90.00   52
 33  \w     79.00 104.00   0.50   45.00    --  113.25 -94.00-180.00   50
 34  \w     46.00  86.00   0.50   45.00    --  113.25 -94.00  60.00   80
 35  \w    101.00 173.00   0.50   45.00    --  113.25  45.00   0.00  144
 36  \w     42.00  68.00   0.50   45.00    --  113.25 -94.00-180.00   52
 37  \w     78.00 104.00   0.50   45.00    --  113.25 -94.00 150.00   52
 38  \w    101.00 168.00   0.50   45.00    --  113.25  30.00 -30.00  134
 39  \w     42.00  67.00   0.50   45.00    --  113.25 -61.00 150.00   50
 40  \w     47.00 104.00   0.50   45.00    --  113.25 -94.00 -90.00  114
 41  \w     44.00  69.00   0.50   45.00    --  113.25 -61.00-180.00   50
 42  \w    109.00 144.00   0.50   45.00    --  113.25  61.00-150.00   70
 43  \w    150.00 178.00   0.50   45.00    --  113.25  61.00-150.00   56
 44  \w     77.00 104.00   0.50   45.00    --  113.25 -94.00-150.00   54
 45  \w     75.00 104.00   0.50   45.00    --  113.25 -94.00  90.00   58
 46  \w     43.00  69.00   0.50   45.00    --  113.25 -61.00  60.00   52
 47  \w    102.00 151.00   0.50   45.00    --  113.25  15.00 150.00   98
 48  \w     42.00  67.00   0.50   45.00    --  113.25 -77.00   0.00   50
 49  \w     79.00 106.00   0.50   45.00    --  113.25 -85.00-164.52   54
 50  \w     43.00 104.00   0.50   45.00    --  113.25 -96.00 -17.80  122
 51  \w     79.00 104.00   0.50   45.00    --  113.25-125.00-150.00   50
 52  \w     47.00 105.00   0.50   45.00    --  113.25-105.00  89.49  116
;
_diffrn_measurement_device 'four-circle diffractometer'
_diffrn_measurement_device_type 'Rigaku R-AXIS SPIDER IP'
_diffrn_measurement_method '\w scans'
_diffrn_orient_matrix_type 'CrysAlisPro convention (1999,Acta A55,543-557)'
_diffrn_orient_matrix_UB_11 -0.0503847000
_diffrn_orient_matrix_UB_12 -0.0023831000
_diffrn_orient_matrix_UB_13 0.0666994000
_diffrn_orient_matrix_UB_21 -0.0697261000
_diffrn_orient_matrix_UB_22 -0.0393243000
_diffrn_orient_matrix_UB_23 -0.0052676000
_diffrn_orient_matrix_UB_31 0.0696968000
_diffrn_orient_matrix_UB_32 -0.0734412000
_diffrn_orient_matrix_UB_33 0.0449258000
_diffrn_radiation_monochromator graphite
_diffrn_radiation_probe x-ray
_diffrn_radiation_type 'Cu K\a'
_diffrn_radiation_wavelength 1.54184
_diffrn_reflns_av_R_equivalents 0.0696
_diffrn_reflns_av_unetI/netI 0.0499
_diffrn_reflns_Laue_measured_fraction_full 0.993
_diffrn_reflns_Laue_measured_fraction_max 0.993
_diffrn_reflns_limit_h_max 16
_diffrn_reflns_limit_h_min -16
_diffrn_reflns_limit_k_max 24
_diffrn_reflns_limit_k_min -24
_diffrn_reflns_limit_l_max 24
_diffrn_reflns_limit_l_min -24
_diffrn_reflns_number 66606
_diffrn_reflns_point_group_measured_fraction_full 0.993
_diffrn_reflns_point_group_measured_fraction_max 0.993
_diffrn_reflns_theta_full 58.934
_diffrn_reflns_theta_max 58.934
_diffrn_reflns_theta_min 2.311
_diffrn_source 'sealed X-ray tube'
_diffrn_source_target Mo
_diffrn_source_type 'PhotonJet (Cu) X-ray Source'
_exptl_absorpt_coefficient_mu 0.552
_exptl_absorpt_correction_T_max 1.00000
_exptl_absorpt_correction_T_min 0.77011
_exptl_absorpt_correction_type multi-scan
_exptl_absorpt_process_details
;
CrysAlisPro 1.171.42.49 (Rigaku Oxford Diffraction, 2022)
Empirical absorption correction using spherical harmonics,
implemented in SCALE3 ABSPACK scaling algorithm.
;
_exptl_crystal_colour 'clear light colourless'
_exptl_crystal_colour_lustre clear
_exptl_crystal_colour_modifier light
_exptl_crystal_colour_primary colourless
_exptl_crystal_density_diffrn 0.989
_exptl_crystal_description needle
_exptl_crystal_F_000 1828
_exptl_crystal_size_max 0.1
_exptl_crystal_size_mid 0.02
_exptl_crystal_size_min 0.02
_refine_diff_density_max 0.464
_refine_diff_density_min -0.335
_refine_diff_density_rms 0.079
_refine_ls_extinction_method none
_refine_ls_goodness_of_fit_ref 1.326
_refine_ls_hydrogen_treatment constr
_refine_ls_matrix_type full
_refine_ls_number_parameters 1381
_refine_ls_number_reflns 16687
_refine_ls_number_restraints 875
_refine_ls_restrained_S_all 1.334
_refine_ls_R_factor_all 0.1938
_refine_ls_R_factor_gt 0.1498
_refine_ls_shift/su_max 0.000
_refine_ls_shift/su_mean 0.000
_refine_ls_structure_factor_coef Fsqd
_refine_ls_weighting_details 'w=1/[\s^2^(Fo^2^)+(0.2000P)^2^] where P=(Fo^2^+2Fc^2^)/3'
_refine_ls_weighting_scheme calc
_refine_ls_wR_factor_gt 0.3900
_refine_ls_wR_factor_ref 0.4230
_reflns_Friedel_coverage 0.000
_reflns_number_gt 8872
_reflns_number_total 16687
_reflns_threshold_expression 'I > 2\s(I)'
_cod_data_source_file d4cc02454k2.cif
_cod_data_source_block s1-btaallyl-butadiene
_cod_depositor_comments 'Adding full bibliography for 7133244--7133247.cif.'
_cod_database_code 7133244
_shelx_shelxl_version_number 2018/3
_chemical_oxdiff_formula C35H51N3O9
_chemical_oxdiff_usercomment S1-BTAallyl-Buta
_shelx_space_group_comment
;
The symmetry employed for this shelxl refinement is uniquely defined
by the following loop, which should always be used as a source of
symmetry information in preference to the above space-group names.
They are only intended as comments.
;
_shelx_estimated_absorpt_t_max 0.989
_shelx_estimated_absorpt_t_min 0.947
_olex2_refinement_description
;
1. Fixed Uiso
 At 1.2 times of:
  All C(H) groups, All C(H,H) groups, All N(H) groups, All N(H,H) groups
 At 1.5 times of:
  All O(H) groups
2. Restrained distances
 C0-C6
 2.6 with sigma of 0.02
 C2-C1
 2.6 with sigma of 0.02
 C033-C4
 2.6 with sigma of 0.02
 C6-C033
 1.54 with sigma of 0.02
 C2-C02V
 1.54 with sigma of 0.02
 C03A-C033 = C44-C03A = C44-C20 = C24-C20 = C24-C17 = C37-C17
 1.54 with sigma of 0.02
 C03A-C033
 1.54 with sigma of 0.02
 C37-C03C
 1.54 with sigma of 0.02
 C033-C44
 2.6 with sigma of 0.02
 C70B-C12
 1.5 with sigma of 0.02
 C44-C24
 2.6 with sigma of 0.02
 C24-C37
 2.6 with sigma of 0.02
 C17-C03C
 2.6 with sigma of 0.02
 C12-C11 = C15-C13
 1.54 with sigma of 0.02
 C70A-C15 = C70B-C12
 1.5 with sigma of 0.02
 C70B-C11
 2.6 with sigma of 0.02
 C13-C70A
 2.6 with sigma of 0.02
 C21-N00O
 2.6 with sigma of 0.02
 C41-C22
 2.6 with sigma of 0.02
 C28-C26 = C83-C77
 1.39 with sigma of 0.02
 C26-C1F = C83-C27
 1.5 with sigma of 0.02
 C28-C20
 1.5 with sigma of 0.02
 C28-C1F
 2.5 with sigma of 0.02
 C27-C77
 2.5 with sigma of 0.02
 C27-C02L
 2.4 with sigma of 0.02
 N01B-C83
 2.4 with sigma of 0.02
 C77-C1_$1
 1.5 with sigma of 0.02
 N00O-C7A
 2.45 with sigma of 0.02
 C70B-C12 \\sim C7B-C21
 with sigma of 0.02
 C03C-C8B \\sim C16-C02R
 with sigma of 0.02
 N00M-C0 \\sim N00M-C2
 with sigma of 0.02
 C5-C02A \\sim C10-C02A
 with sigma of 0.02
 C8-C01C \\sim C9-C01C
 with sigma of 0.02
 C035-C031 \\sim C3-C14
 with sigma of 0.02
 C3-C035 \\sim C14-C031
 with sigma of 0.02
 C70B-C12 \\sim C70A-C15
 with sigma of 0.02
 C15-C13 \\sim C12-C11
 with sigma of 0.02
 N00B-C13 \\sim N00B-C11
 with sigma of 0.02
 C7B-C21 \\sim C7A-C41
 with sigma of 0.02
 N00O-C22 \\sim N00O-C1B
 with sigma of 0.02
 C21-C1B \\sim C7A-C22
 with sigma of 0.02
 C7-C23 \\sim C1C-C1D
 with sigma of 0.02
 N00K-C7 \\sim N00K-C1C
 with sigma of 0.02
 C25-C23 \\sim C1E-C1D
 with sigma of 0.02
 C28-C26 \\sim C83-C77
 with sigma of 0.02
 C1F-C26 \\sim C83-C27
 with sigma of 0.02
 N01B-C1F \\sim N01B-C27
 with sigma of 0.02
 C28-C20 \\sim C28-C26 \\sim C26-C1F
 with sigma of 0.02
 C3-C035 \\sim C14-C031 \\sim C035-C031 \\sim C3-C14
 with sigma of 0.02
 C031-C021 \\sim C15A-C14
 with sigma of 0.02
 C1A-C19 \\sim C18-C16
 with sigma of 0.02
 C19-C02R \\sim C16-C02R
 with sigma of 0.02
3. Uiso/Uaniso restraints and constraints
C02V \\sim C0 \\sim C1 \\sim C4 \\sim C6 \\sim C2: within 2A with sigma of 0.04
and sigma for terminal atoms of 0.08 within 2A
C03C \\sim C37 \\sim C17 \\sim C24 \\sim C20 \\sim C44 \\sim C03A: within 2A
with sigma of 0.04 and sigma for terminal atoms of 0.08 within 2A
C13B \\sim C15B: within 2A with sigma of 0.04 and sigma for terminal atoms of
0.08 within 2A
C13B \\sim C15B \\sim C5 \\sim C8B \\sim C5B \\sim C9 \\sim C8 \\sim C13A \\sim
C15A \\sim C10 \\sim C8A \\sim C5A: within 2A with sigma of 0.04 and sigma for
terminal atoms of 0.08 within 2A
C44 \\sim C20 \\sim C03A \\sim C24 \\sim C17 \\sim C37 \\sim C03C: within 2A
with sigma of 0.04 and sigma for terminal atoms of 0.08 within 2A
C11 \\sim C12 \\sim C70B \\sim C13 \\sim C15 \\sim C70A: within 2A with sigma
of 0.04 and sigma for terminal atoms of 0.08 within 2A
C16 \\sim C18 \\sim C19 \\sim C1A: within 2A with sigma of 0.04 and sigma for
terminal atoms of 0.08 within 2A
C22 \\sim C21 \\sim C7B \\sim C1B \\sim C7A \\sim C41: within 2A with sigma of
0.01 and sigma for terminal atoms of 0.02 within 2A
O005 \\sim C7 \\sim C23 \\sim C25 \\sim C1C \\sim C1D \\sim C1E: within 2A with
sigma of 0.01 and sigma for terminal atoms of 0.02 within 2A
C14 \\sim C3 \\sim C035 \\sim C031: within 2A with sigma of 0.01 and sigma for
terminal atoms of 0.02 within 2A
C6 \\sim C4 \\sim C033: within 2A with sigma of 0.01 and sigma for terminal
atoms of 0.02 within 2A
Uanis(C03A) \\sim Ueq, Uanis(C44) \\sim Ueq, Uanis(C20) \\sim Ueq, Uanis(C24)
\\sim Ueq, Uanis(C17) \\sim Ueq, Uanis(C37) \\sim Ueq, Uanis(C03C) \\sim Ueq:
with sigma of 0.1 and sigma for terminal atoms of 0.2
Uanis(C28) \\sim Ueq, Uanis(C26) \\sim Ueq, Uanis(C27) \\sim Ueq, Uanis(C1F)
\\sim Ueq, Uanis(C83) \\sim Ueq, Uanis(C77) \\sim Ueq: with sigma of 0.05 and
sigma for terminal atoms of 0.1
4. Rigid body (RIGU) restrains
 C02C, C02Y, C51, C27, C83, C7, C23, C25, C22, C21, C7B, C11, C12, C70B, C02V,
 C0
 with sigma for 1-2 distances of 0.004 and sigma for 1-3 distances of 0.004
 C4, C6, C0, C2, C02V, C1
 with sigma for 1-2 distances of 0.004 and sigma for 1-3 distances of 0.004
 C03A, C37, C44, C03A, C20, C24, C17, C37, C03C
 with sigma for 1-2 distances of 0.004 and sigma for 1-3 distances of 0.004
 C3, C13B, C15B, C5, C8B, C5B, C8, C13A, C15A, C10, C8A, C5A, C14, C03C, C37
 with sigma for 1-2 distances of 0.004 and sigma for 1-3 distances of 0.004
 C11, C12, C70B, C13, C15, C70A
 with sigma for 1-2 distances of 0.004 and sigma for 1-3 distances of 0.004
 C16, C18, C19, C1A
 with sigma for 1-2 distances of 0.004 and sigma for 1-3 distances of 0.004
 C22, C21, C7B, C1B, C7A, C41
 with sigma for 1-2 distances of 0.001 and sigma for 1-3 distances of 0.001
 C7, C23, C25, C1C, C1D, C1E
 with sigma for 1-2 distances of 0.004 and sigma for 1-3 distances of 0.004
5. Others
 Sof(H00D)=Sof(C0)=Sof(H0A)=Sof(H0B)=Sof(C4)=Sof(H4A)=Sof(H4B)=Sof(C6)=
 Sof(H6A)=Sof(H6B)=1-FVAR(1)
 Sof(H00M)=Sof(C02V)=Sof(H02V)=Sof(C1)=Sof(H1A)=Sof(H1B)=Sof(C2)=Sof(H2A)=
 Sof(H2B)=FVAR(1)
 Sof(C03C)=Sof(H03I)=Sof(H03J)=Sof(C37)=Sof(H37A)=Sof(H37B)=Sof(C13B)=
 Sof(H13B)=Sof(C15B)=Sof(H15B)=Sof(C5)=Sof(C8B)=Sof(C5B)=Sof(H5B)=Sof(C9)=1-
 FVAR(2)
 Sof(C3)=Sof(H3A)=Sof(H3B)=Sof(C14)=Sof(H14)=Sof(C8)=Sof(C13A)=Sof(H13A)=
 Sof(C15A)=Sof(C10)=Sof(C8A)=Sof(H8A)=Sof(C5A)=Sof(H5A)=FVAR(2)
 Sof(H00A)=Sof(C11)=Sof(H11A)=Sof(H11B)=Sof(C22)=Sof(H22A)=Sof(H22B)=Sof(C12)=
 Sof(H12)=Sof(C70B)=Sof(H70A)=Sof(H70B)=Sof(C7A)=Sof(H7AA)=Sof(C41)=Sof(H41A)=
 Sof(H41B)=1-FVAR(3)
 Sof(H00B)=Sof(H00O)=Sof(C21)=Sof(H21)=Sof(C7B)=Sof(H7BA)=Sof(H7BB)=Sof(C13)=
 Sof(H13C)=Sof(H13D)=Sof(C15)=Sof(H15)=Sof(C70A)=Sof(H70C)=Sof(H70D)=Sof(C1B)=
 Sof(H1BA)=Sof(H1BB)=FVAR(3)
 Sof(C16)=Sof(H16)=Sof(C18)=Sof(H18A)=Sof(H18B)=1-FVAR(4)
 Sof(C19)=Sof(H19)=Sof(C1A)=Sof(H1AA)=Sof(H1AB)=FVAR(4)
 Sof(H00K)=Sof(C7)=Sof(H7A)=Sof(H7B)=Sof(C23)=Sof(H23)=Sof(C25)=Sof(H25A)=
 Sof(H25B)=1-FVAR(5)
 Sof(C1C)=Sof(H1CA)=Sof(H1CB)=Sof(C1D)=Sof(H1D)=Sof(C1E)=Sof(H1EA)=Sof(H1EB)=
 FVAR(5)
 Sof(H01C)=Sof(C27)=Sof(H27A)=Sof(H27B)=Sof(C83)=Sof(H83)=Sof(C77)=Sof(H77A)=
 Sof(H77B)=1-FVAR(6)
 Sof(H01B)=Sof(C26)=Sof(H26A)=Sof(H26B)=Sof(C28)=Sof(H28A)=Sof(H28B)=Sof(C1F)=
 Sof(H1FA)=Sof(H1FB)=FVAR(6)
6.a Ternary CH refined with riding coordinates:
 C031(H031), C20(H20), C14(H14)
6.b Secondary CH2 refined with riding coordinates:
 C02C(H02A,H02C), C11(H11A,H11B), C22(H22A,H22B), C7(H7A,H7B), C0(H0A,H0B),
 C035(H03E,H03F), C27(H27A,H27B), C03A(H03G,H03H), C03C(H03I,H03J), C4(H4A,H4B),
  C6(H6A,H6B), C2(H2A,H2B), C37(H37A,H37B), C17(H17A,H17B), C24(H24A,H24B),
 C44(H44A,H44B), C3(H3A,H3B), C13(H13C,H13D), C1B(H1BA,H1BB), C1C(H1CA,H1CB),
 C26(H26A,H26B), C28(H28A,H28B), C1F(H1FA,H1FB)
6.c Aromatic/amide H refined with riding coordinates:
 N00B(H00A), N00B(H00B), N00K(H00K), N00M(H00D), N00M(H00M), N00O(H00O),
 C00Q(H00Q), C00U(H00U), C00W(H00W), C010(H010), C015(H015), C016(H016),
 C017(H017), C018(H018), C01A(H01A), N01B(H01C), N01B(H01B), C01G(H01G),
 C01H(H01H), C01I(H01I), C01M(H01M), C01N(H01N), C01O(H01O), C01T(H01T),
 C01V(H01V), C023(H023), C025(H025), C026(H026), C028(H028), C029(H029),
 C02B(H02B), C02D(H02D), C02E(H02E), C02G(H02G), C02P(H02P), C02T(H02T),
 C02V(H02V), C21(H21), C02X(H02X), C02Y(H02Y), C12(H12), C16(H16), C23(H23),
 C83(H83), C13B(H13B), C15B(H15B), C5B(H5B), C13A(H13A), C8A(H8A), C5A(H5A),
 C15(H15), C19(H19), C7A(H7AA), C1D(H1D)
6.d Fitted hexagon refined as free rotating group:
 C13B(C15B,C5,C8B,C5B,C9), C8(C13A,C15A,C10,C8A,C5A)
6.e X=CH2 refined with riding coordinates:
 C032(H03A,H03B), C034(H03C,H03D), C18(H18A,H18B), C70B(H70A,H70B), C7B(H7BA,
 H7BB), C51(H51A,H51B), C25(H25A,H25B), C1(H1A,H1B), C70A(H70C,H70D), C1A(H1AA,
 H1AB), C41(H41A,H41B), C1E(H1EA,H1EB), C77(H77A,H77B)
6.f Idealised tetrahedral OH refined as rotating group:
 O00C(H00C), O00E(H00E), O00H(H00H)
;
_smtbx_masks_special_details
;
A solvent mask was calculated and 417 electrons were 
found in a volume of 1603\%A^3^ in 1 void per unit cell. 
This is consistent with the presence of 
4[C6H14] per Asymmetric Unit 
which account for 400 electrons 
per unit cell.
;
_smtbx_masks_void_probe_radius 1.2
_smtbx_masks_void_truncation_radius 1.2
_olex2_submission_special_instructions 'No special instructions were received'
_oxdiff_exptl_absorpt_empirical_details
;
Empirical correction (ABSPACK) includes:
- Absorption correction using spherical harmonics
- Frame scaling
;
_oxdiff_exptl_absorpt_empirical_full_max 1.570
_oxdiff_exptl_absorpt_empirical_full_min 0.370

loop_
_space_group_symop_operation_xyz
'x, y, z'
'-x, -y, -z'

loop_
_atom_site_label
_atom_site_type_symbol
_atom_site_fract_x
_atom_site_fract_y
_atom_site_fract_z
_atom_site_U_iso_or_equiv
_atom_site_adp_type
_atom_site_occupancy
_atom_site_site_symmetry_order
_atom_site_calc_flag
_atom_site_refinement_flags_posn
_atom_site_refinement_flags_adp
_atom_site_refinement_flags_occupancy
_atom_site_disorder_assembly
_atom_site_disorder_group
O001 O 0.3889(4) 0.22384(18) 0.30240(18) 0.1164(15) Uani 1 1 d . . . . .
O002 O 0.8902(4) 0.4984(2) 0.68616(19) 0.1365(18) Uani 1 1 d . . . . .
O003 O 0.8578(4) 0.7229(2) 0.79269(19) 0.1418(19) Uani 1 1 d . . . . .
O004 O 0.6321(5) -0.1037(2) 0.5929(2) 0.150(2) Uani 1 1 d . . . . .
O005 O 0.4082(4) 0.3295(2) 0.5189(2) 0.1398(19) Uani 1 1 d . . . . .
O006 O 0.8909(5) 0.4783(3) 0.5824(2) 0.163(2) Uani 1 1 d . . . . .
O007 O 0.8657(4) -0.0650(2) 0.5519(2) 0.1333(17) Uani 1 1 d . . . . .
N008 N 0.3767(4) 0.3234(2) 0.1989(2) 0.1089(16) Uani 1 1 d . . . . .
O009 O 0.6550(4) 0.4736(3) 0.5603(3) 0.1421(18) Uani 1 1 d . . . . .
O00A O 0.6248(5) -0.1212(2) 0.5054(3) 0.168(2) Uani 1 1 d . . . . .
N00B N 0.8978(5) 0.4936(2) 0.7878(2) 0.134(2) Uani 1 1 d D . . . .
H00A H 0.903325 0.512678 0.813743 0.161 Uiso 0.477(18) 1 calc R U P A 2
H00B H 0.893073 0.518972 0.809380 0.161 Uiso 0.523(18) 1 calc R U P A 1
O00C O 0.5907(6) 0.5660(3) 0.4599(3) 0.157(2) Uani 1 1 d . . . . .
H00C H 0.575903 0.586550 0.484612 0.236 Uiso 1 1 calc R U . . .
C00D C 0.8731(5) 0.6098(3) 0.6848(2) 0.0924(16) Uani 1 1 d . . . . .
O00E O 0.8846(6) -0.0501(3) 0.4460(3) 0.177(3) Uani 1 1 d . . . . .
H00E H 0.866540 -0.088757 0.463679 0.266 Uiso 1 1 calc R U . . .
O00F O 0.8311(5) 0.5900(3) 0.5016(3) 0.171(2) Uani 1 1 d . . . . .
O00G O 0.6483(6) 0.5266(3) -0.0877(3) 0.176(3) Uani 1 1 d . . . . .
O00H O 0.8325(6) 0.6196(3) -0.0823(2) 0.164(2) Uani 1 1 d . . . . .
H00H H 0.874368 0.641197 -0.106729 0.246 Uiso 1 1 calc R U . . .
C00I C 0.3812(5) 0.2894(3) 0.2685(3) 0.0991(17) Uani 1 1 d . . . . .
C00J C 0.3748(5) 0.3335(3) 0.3034(3) 0.0942(16) Uani 1 1 d . . . . .
N00K N 0.4075(6) 0.2257(3) 0.5248(2) 0.143(2) Uani 1 1 d D . . . .
H00K H 0.417472 0.200891 0.502163 0.172 Uiso 0.315(17) 1 calc R U P B 2
O00L O 0.8639(6) 0.8260(3) 0.4688(2) 0.186(3) Uani 1 1 d . . . . .
N00M N 0.8448(5) 0.7317(3) 0.4633(2) 0.139(2) Uani 1 1 d D . . . .
H00D H 0.851251 0.684648 0.488514 0.167 Uiso 0.159(10) 1 calc R U P C 2
H00M H 0.838407 0.686920 0.486615 0.167 Uiso 0.841(10) 1 calc R U P C 1
O00N O 0.8875(5) 0.5281(3) -0.1016(2) 0.166(3) Uani 1 1 d . . . . .
N00O N 0.8592(5) 0.8258(3) 0.6955(3) 0.128(2) Uani 1 1 d D . . . .
H00O H 0.857797 0.848638 0.649469 0.154 Uiso 0.523(18) 1 calc R U P A 1
C00P C 0.6259(4) 0.1435(2) 0.4038(3) 0.0861(15) Uani 1 1 d . . . . .
C00Q C 0.8799(5) 0.4225(3) 0.2780(2) 0.1008(18) Uani 1 1 d . . . . .
H00Q H 0.878796 0.472573 0.253183 0.121 Uiso 1 1 calc R U . . .
C00R C 0.8814(4) 0.3861(3) 0.3517(3) 0.0881(15) Uani 1 1 d . . . . .
C00S C 0.6278(4) 0.2210(3) 0.3639(3) 0.0847(14) Uani 1 1 d . . . . .
C00T C 0.8802(5) 0.3870(3) 0.2417(2) 0.0959(17) Uani 1 1 d . . . . .
C00U C 0.8712(5) 0.6477(3) 0.7209(2) 0.0977(17) Uani 1 1 d . . . . .
H00U H 0.876709 0.622072 0.770445 0.117 Uiso 1 1 calc R U . . .
O00V O 0.3247(7) 0.5562(3) 0.1989(3) 0.211(4) Uani 1 1 d . . . . .
C00W C 0.6337(5) 0.2567(3) 0.2900(3) 0.1046(19) Uani 1 1 d . . . . .
H00W H 0.634309 0.230994 0.265568 0.125 Uiso 1 1 calc R U . . .
C00X C 0.8613(4) 0.7213(3) 0.6859(2) 0.0887(15) Uani 1 1 d . . . . .
C00Z C 0.8593(5) 0.7210(3) 0.5770(3) 0.0982(17) Uani 1 1 d . . . . .
C010 C 0.3861(5) 0.2969(3) 0.3751(3) 0.0973(17) Uani 1 1 d . . . . .
H010 H 0.396828 0.245715 0.399526 0.117 Uiso 1 1 calc R U . . .
C011 C 0.8697(6) 0.4931(4) 0.4718(3) 0.116(2) Uani 1 1 d . . . . .
C012 C 0.8814(4) 0.4239(3) 0.3925(3) 0.0930(16) Uani 1 1 d . . . . .
C013 C 0.8766(5) 0.4276(3) 0.1630(3) 0.0988(17) Uani 1 1 d . . . . .
C014 C 0.3821(5) 0.3336(3) 0.4126(3) 0.0966(17) Uani 1 1 d . . . . .
C015 C 0.8681(5) 0.6483(3) 0.6120(2) 0.0973(17) Uani 1 1 d . . . . .
H015 H 0.870926 0.623391 0.586422 0.117 Uiso 1 1 calc R U . . .
C016 C 0.8853(4) 0.3131(3) 0.3853(2) 0.0912(16) Uani 1 1 d . . . . .
H016 H 0.887732 0.287476 0.435014 0.109 Uiso 1 1 calc R U . . .
C017 C 0.6253(4) 0.2617(3) 0.3959(3) 0.0926(16) Uani 1 1 d . . . . .
H017 H 0.620283 0.239172 0.445397 0.111 Uiso 1 1 calc R U . . .
C018 C 0.8568(5) 0.7575(3) 0.6127(3) 0.1048(19) Uani 1 1 d . . . . .
H018 H 0.851876 0.808085 0.587541 0.126 Uiso 1 1 calc R U . . .
C019 C 0.6297(4) 0.3336(3) 0.3604(3) 0.0975(17) Uani 1 1 d . . . . .
C01A C 0.6610(6) 0.3408(3) 0.4650(3) 0.119(2) Uani 1 1 d . . . . .
H01A H 0.684383 0.289687 0.488119 0.143 Uiso 1 1 calc R U . . .
N01B N 0.3301(6) 0.5616(3) 0.2967(3) 0.158(3) Uani 1 1 d D . . . .
H01C H 0.313284 0.542578 0.340898 0.190 Uiso 0.659(13) 1 calc R U P D 2
H01B H 0.332844 0.538694 0.342724 0.190 Uiso 0.341(13) 1 calc R U P D 1
C01C C 0.6385(5) 0.3278(3) 0.2529(3) 0.0960(16) Uani 1 1 d D . . . .
C01D C 0.8657(7) 0.5043(4) 0.0181(3) 0.134(3) Uani 1 1 d . . . . .
C01E C 0.6274(5) 0.3737(3) 0.3980(3) 0.1005(17) Uani 1 1 d . . . . .
C01F C 0.8816(6) 0.0493(3) 0.4577(3) 0.115(2) Uani 1 1 d . . . . .
C01G C 0.9164(6) 0.3934(4) 0.1250(3) 0.120(2) Uani 1 1 d . . . . .
H01G H 0.948922 0.343620 0.148633 0.144 Uiso 1 1 calc R U . . .
C01H C 0.3667(5) 0.4077(3) 0.3767(3) 0.1008(18) Uani 1 1 d . . . . .
H01H H 0.365088 0.433291 0.401367 0.121 Uiso 1 1 calc R U . . .
C01I C 0.8844(5) 0.3132(3) 0.2771(3) 0.1005(18) Uani 1 1 d . . . . .
H01I H 0.886282 0.288322 0.251716 0.121 Uiso 1 1 calc R U . . .
C01J C 0.8882(5) 0.1963(3) 0.3876(3) 0.1000(17) Uani 1 1 d . . . . .
C01K C 0.6276(5) -0.0041(3) 0.4811(3) 0.0989(17) Uani 1 1 d . . . . .
C01L C 0.6274(6) -0.0825(3) 0.5278(4) 0.124(2) Uani 1 1 d . . . . .
C01M C 0.6374(5) 0.3656(3) 0.2878(3) 0.1038(18) Uani 1 1 d . . . . .
H01M H 0.642113 0.414412 0.261840 0.125 Uiso 1 1 calc R U . . .
C01N C 0.3602(5) 0.4080(3) 0.2686(3) 0.0983(17) Uani 1 1 d . . . . .
H01N H 0.355130 0.433237 0.219007 0.118 Uiso 1 1 calc R U . . .
C01O C 0.8428(6) 0.4993(3) 0.3636(3) 0.120(2) Uani 1 1 d . . . . .
H01O H 0.817858 0.526599 0.317042 0.145 Uiso 1 1 calc R U . . .
C01P C 0.8582(6) 0.7572(3) 0.7283(3) 0.124(2) Uani 1 1 d . . . . .
C01Q C 0.8622(6) 0.5253(4) 0.5203(4) 0.124(2) Uani 1 1 d . . . . .
O01R O 0.6954(8) 0.4150(4) -0.0708(3) 0.235(4) Uani 1 1 d . . . . .
C01S C 0.8858(4) 0.2759(3) 0.3504(2) 0.0864(14) Uani 1 1 d . . . . .
C01T C 0.6219(7) 0.1089(3) 0.4744(3) 0.137(3) Uani 1 1 d . . . . .
H01T H 0.619098 0.134641 0.499168 0.164 Uiso 1 1 calc R U . . .
C01U C 0.8879(6) 0.5293(3) 0.7202(3) 0.114(2) Uani 1 1 d . . . . .
C01V C 0.9054(6) 0.4222(3) 0.4982(3) 0.122(2) Uani 1 1 d . . . . .
H01V H 0.927913 0.394800 0.545359 0.147 Uiso 1 1 calc R U . . .
C01W C 0.8407(6) 0.5345(4) 0.4029(4) 0.127(2) Uani 1 1 d . . . . .
C01X C 0.6635(6) 0.3762(4) 0.5018(3) 0.124(2) Uani 1 1 d . . . . .
C01Y C 0.3530(5) 0.4463(3) 0.3031(3) 0.1025(18) Uani 1 1 d . . . . .
C01Z C 0.4017(6) 0.2980(3) 0.4877(3) 0.120(2) Uani 1 1 d . . . . .
C020 C 0.8773(6) -0.0284(4) 0.4916(4) 0.129(2) Uani 1 1 d . . . . .
C021 C 0.9100(6) 0.4302(5) 0.0519(3) 0.136(3) Uani 1 1 d D . . . .
C022 C 0.6253(5) 0.4527(3) 0.4683(3) 0.1091(19) Uani 1 1 d . . . . .
C023 C 0.9114(6) 0.3869(3) 0.4609(3) 0.125(2) Uani 1 1 d . . . . .
H023 H 0.936737 0.335988 0.482698 0.150 Uiso 1 1 calc R U . . .
C024 C 0.8718(6) 0.0854(4) 0.4956(3) 0.135(3) Uani 1 1 d . . . . .
C025 C 0.5905(5) 0.4481(3) 0.3668(3) 0.113(2) Uani 1 1 d . . . . .
H025 H 0.563662 0.473618 0.320923 0.135 Uiso 1 1 calc R U . . .
C026 C 0.8333(7) 0.4997(4) 0.1274(3) 0.151(3) Uani 1 1 d . . . . .
H026 H 0.806829 0.524579 0.153005 0.181 Uiso 1 1 calc R U . . .
C027 C 0.8541(7) 0.7637(3) 0.4989(3) 0.144(3) Uani 1 1 d . . . . .
C028 C 0.6218(6) 0.0359(3) 0.5111(3) 0.132(3) Uani 1 1 d . . . . .
H028 H 0.617387 0.013623 0.560600 0.159 Uiso 1 1 calc R U . . .
C029 C 0.8977(6) 0.1579(3) 0.3542(3) 0.132(3) Uani 1 1 d . . . . .
H029 H 0.904756 0.181586 0.304832 0.158 Uiso 1 1 calc R U . . .
C02A C 0.6688(8) 0.4639(5) -0.0504(4) 0.163(4) Uani 1 1 d D . . . .
C02B C 0.6268(8) 0.1028(3) 0.3734(3) 0.158(4) Uani 1 1 d . . . . .
H02B H 0.625927 0.125516 0.323749 0.189 Uiso 1 1 calc R U . . .
C02C C 0.3840(8) 0.2832(4) 0.1604(3) 0.147(3) Uani 1 1 d . . . . .
H02A H 0.356204 0.240883 0.188609 0.176 Uiso 1 1 calc R U . . .
H02C H 0.346654 0.314791 0.116015 0.176 Uiso 1 1 calc R U . . .
C02D C 0.8976(7) 0.0852(3) 0.3882(3) 0.143(3) Uani 1 1 d . . . . .
H02D H 0.908949 0.059960 0.362210 0.172 Uiso 1 1 calc R U . . .
C02E C 0.8267(8) 0.5376(4) 0.0553(3) 0.169(4) Uani 1 1 d . . . . .
H02E H 0.794370 0.587396 0.032149 0.203 Uiso 1 1 calc R U . . .
C02G C 0.8745(6) 0.1608(3) 0.4595(3) 0.125(2) Uani 1 1 d . . . . .
H02G H 0.866845 0.186234 0.485045 0.150 Uiso 1 1 calc R U . . .
C11 C 0.8985(19) 0.4177(9) 0.8153(15) 0.178(9) Uani 0.477(18) 1 d D U P A 2
H11A H 0.898644 0.405637 0.777519 0.214 Uiso 0.477(18) 1 calc R U P A 2
H11B H 0.844010 0.404208 0.846763 0.214 Uiso 0.477(18) 1 calc R U P A 2
C02K C 0.6249(7) 0.4970(4) 0.4999(4) 0.132(3) Uani 1 1 d . . . . .
C02L C 0.3373(8) 0.5258(3) 0.2629(4) 0.158(4) Uani 1 1 d D . . . .
C02M C 0.8638(8) 0.5489(4) -0.0623(4) 0.148(3) Uani 1 1 d . . . . .
C22 C 0.8666(18) 0.862(5) 0.738(5) 0.189(6) Uani 0.477(18) 1 d D U P A 2
H22A H 0.905062 0.826495 0.780713 0.226 Uiso 0.477(18) 1 calc R U P A 2
H22B H 0.900633 0.901208 0.709750 0.226 Uiso 0.477(18) 1 calc R U P A 2
C02P C 0.5923(6) 0.4847(3) 0.4012(4) 0.124(2) Uani 1 1 d . . . . .
H02P H 0.569262 0.535871 0.377106 0.149 Uiso 1 1 calc R U . . .
C7 C 0.398(3) 0.188(3) 0.6012(9) 0.199(9) Uani 0.315(17) 1 d D U P B 2
H7A H 0.380506 0.221909 0.619952 0.238 Uiso 0.315(17) 1 calc R U P B 2
H7B H 0.348486 0.159486 0.615136 0.238 Uiso 0.315(17) 1 calc R U P B 2
C02R C 0.6289(7) 0.0297(3) 0.4110(3) 0.140(3) Uani 1 1 d D . . . .
C02T C 0.7052(9) 0.3340(5) 0.5745(4) 0.179(4) Uani 1 1 d . . . . .
H02T H 0.701041 0.361096 0.598033 0.215 Uiso 1 1 calc R U . . .
C02V C 0.9520(13) 0.7644(7) 0.3593(5) 0.218(6) Uani 0.841(10) 1 d D U P C 1
H02V H 0.997310 0.720300 0.368421 0.262 Uiso 0.841(10) 1 calc R U P C 1
C21 C 0.7881(17) 0.9164(11) 0.7421(12) 0.199(6) Uani 0.523(18) 1 d D U P A 1
H21 H 0.790983 0.954432 0.750332 0.239 Uiso 0.523(18) 1 calc R U P A 1
C02X C 0.8501(10) 0.0539(5) 0.5732(4) 0.203(5) Uani 1 1 d . . . . .
H02X H 0.816329 0.016841 0.592641 0.244 Uiso 1 1 calc R U . . .
C02Y C 0.4850(11) 0.2584(6) 0.1450(5) 0.193(5) Uani 1 1 d . . . . .
H02Y H 0.519463 0.294949 0.121302 0.232 Uiso 1 1 calc R U . . .
C12 C 0.994(2) 0.3832(14) 0.8551(11) 0.209(10) Uani 0.477(18) 1 d D U P A 2
H12 H 1.004722 0.392880 0.890953 0.250 Uiso 0.477(18) 1 calc R U P A 2
C0 C 0.826(9) 0.761(3) 0.3895(17) 0.196(14) Uani 0.159(10) 1 d D U P C 2
H0A H 0.844280 0.807994 0.364728 0.236 Uiso 0.159(10) 1 calc R U P C 2
H0B H 0.755013 0.772913 0.383805 0.236 Uiso 0.159(10) 1 calc R U P C 2
C031 C 0.9422(11) 0.3809(6) 0.0163(5) 0.222(5) Uani 1 1 d D U . . .
H031 H 0.944776 0.408854 -0.035830 0.266 Uiso 1 1 calc R U . E 1
C032 C 0.7446(11) 0.2684(5) 0.6082(5) 0.238(7) Uani 1 1 d . . . . .
H03A H 0.751184 0.238200 0.587768 0.285 Uiso 1 1 calc R U . . .
H03B H 0.768108 0.248573 0.654359 0.285 Uiso 1 1 calc R U . . .
C033 C 0.7966(10) 0.6163(5) 0.3676(4) 0.197(5) Uani 1 1 d D U . . .
C034 C 0.8708(13) 0.0710(5) 0.6112(4) 0.266(8) Uani 1 1 d . . . . .
H03C H 0.904610 0.107869 0.594167 0.320 Uiso 1 1 calc R U . . .
H03D H 0.853998 0.048069 0.659069 0.320 Uiso 1 1 calc R U . . .
C035 C 1.0116(12) 0.3091(6) 0.0471(6) 0.248(5) Uani 1 1 d D U . . .
H03E H 1.061754 0.305310 0.076507 0.297 Uiso 1 1 calc R U . F 1
H03F H 1.041422 0.294969 0.011558 0.297 Uiso 1 1 calc R U . F 1
C16 C 0.615(3) -0.0060(14) 0.3671(14) 0.225(14) Uani 0.52(2) 1 d D U P G 2
H16 H 0.643726 -0.056078 0.384828 0.270 Uiso 0.52(2) 1 calc R U P G 2
C23 C 0.492(3) 0.1404(17) 0.6252(15) 0.204(7) Uani 0.315(17) 1 d D U P B 2
H23 H 0.525212 0.150887 0.582306 0.245 Uiso 0.315(17) 1 calc R U P B 2
C27 C 0.3496(18) 0.6328(10) 0.262(2) 0.37(2) Uani 0.659(13) 1 d D U P D 2
H27A H 0.389686 0.637060 0.292252 0.439 Uiso 0.659(13) 1 calc R U P D 2
H27B H 0.384445 0.641063 0.217792 0.439 Uiso 0.659(13) 1 calc R U P D 2
C03A C 0.7439(17) 0.6549(7) 0.2989(7) 0.395(13) Uani 1 1 d D U . . .
H03G H 0.789583 0.677141 0.262179 0.474 Uiso 1 1 calc R U . . .
H03H H 0.692509 0.695184 0.299007 0.474 Uiso 1 1 calc R U . . .
C18 C 0.567(3) 0.0277(13) 0.3086(10) 0.246(15) Uani 0.52(2) 1 d D U P G 2
H18A H 0.536604 0.077905 0.289149 0.296 Uiso 0.52(2) 1 calc R U P G 2
H18B H 0.561379 0.002239 0.285170 0.296 Uiso 0.52(2) 1 calc R U P G 2
C03C C 0.5725(16) 0.5614(7) 0.0302(7) 0.272(10) Uani 0.692(9) 1 d D U P H 2
H03I H 0.624146 0.580815 -0.001548 0.326 Uiso 0.692(9) 1 calc R U P H 2
H03J H 0.517599 0.574817 -0.000546 0.326 Uiso 0.692(9) 1 calc R U P H 2
C83 C 0.2582(19) 0.6852(9) 0.2469(10) 0.255(13) Uani 0.659(13) 1 d D U P D 2
H83 H 0.259082 0.734770 0.220279 0.306 Uiso 0.659(13) 1 calc R U P D 2
C70B C 1.071(3) 0.335(2) 0.837(2) 0.30(2) Uani 0.477(18) 1 d D U P A 2
H70A H 1.060018 0.325575 0.801510 0.364 Uiso 0.477(18) 1 calc R U P A 2
H70B H 1.130434 0.313419 0.861963 0.364 Uiso 0.477(18) 1 calc R U P A 2
C7B C 0.705(2) 0.8957(12) 0.7368(14) 0.191(5) Uani 0.523(18) 1 d D U P A 1
H7BA H 0.712378 0.856215 0.728362 0.229 Uiso 0.523(18) 1 calc R U P A 1
H7BB H 0.642974 0.921441 0.741679 0.229 Uiso 0.523(18) 1 calc R U P A 1
C51 C 0.5286(12) 0.1995(7) 0.1582(8) 0.258(7) Uani 1 1 d . . . . .
H51A H 0.498400 0.160407 0.181924 0.309 Uiso 1 1 calc R U . . .
H51B H 0.593981 0.191000 0.145187 0.309 Uiso 1 1 calc R U . . .
C25 C 0.557(4) 0.0938(19) 0.669(2) 0.239(10) Uani 0.315(17) 1 d D U P B 2
H25A H 0.543369 0.073320 0.717738 0.287 Uiso 0.315(17) 1 calc R U P B 2
H25B H 0.619045 0.079010 0.654016 0.287 Uiso 0.315(17) 1 calc R U P B 2
C1 C 0.9744(18) 0.8305(13) 0.3210(14) 0.377(15) Uani 0.841(10) 1 d D U P C 1
H1A H 0.927233 0.873539 0.312904 0.452 Uiso 0.841(10) 1 calc R U P C 1
H1B H 1.036989 0.833077 0.302524 0.452 Uiso 0.841(10) 1 calc R U P C 1
C4 C 0.868(4) 0.722(2) 0.352(2) 0.183(8) Uani 0.159(10) 1 d D U P C 2
H4A H 0.832541 0.749857 0.306295 0.219 Uiso 0.159(10) 1 calc R U P C 2
H4B H 0.933676 0.729529 0.340713 0.219 Uiso 0.159(10) 1 calc R U P C 2
C6 C 0.879(3) 0.649(2) 0.370(2) 0.183(8) Uani 0.159(10) 1 d D U P C 2
H6A H 0.903913 0.620106 0.419157 0.220 Uiso 0.159(10) 1 calc R U P C 2
H6B H 0.930972 0.638001 0.341085 0.220 Uiso 0.159(10) 1 calc R U P C 2
C2 C 0.8445(15) 0.7670(8) 0.3875(5) 0.205(7) Uani 0.841(10) 1 d D U P C 1
H2A H 0.807335 0.818018 0.368433 0.246 Uiso 0.841(10) 1 calc R U P C 1
H2B H 0.813125 0.742601 0.371400 0.246 Uiso 0.841(10) 1 calc R U P C 1
C37 C 0.5398(19) 0.6090(13) 0.0658(12) 0.362(12) Uani 0.692(9) 1 d D U P H 2
H37A H 0.490805 0.652166 0.034673 0.434 Uiso 0.692(9) 1 calc R U P H 2
H37B H 0.506779 0.581603 0.109308 0.434 Uiso 0.692(9) 1 calc R U P H 2
C17 C 0.613(2) 0.6358(16) 0.0852(14) 0.497(14) Uani 1 1 d D U . . .
H17A H 0.600376 0.688711 0.053746 0.597 Uiso 1 1 calc R U . H 2
H17B H 0.677183 0.613948 0.074022 0.597 Uiso 1 1 calc R U . H 2
C20 C 0.5999(18) 0.632(2) 0.2283(18) 0.553(16) Uani 1 1 d D U . . .
H20 H 0.589521 0.685891 0.203425 0.663 Uiso 1 1 calc R U . D 1
C24 C 0.617(3) 0.6218(19) 0.1626(15) 0.536(16) Uani 1 1 d D U . . .
H24A H 0.602192 0.573919 0.185312 0.643 Uiso 1 1 calc R U . . .
H24B H 0.688471 0.609407 0.165698 0.643 Uiso 1 1 calc R U . . .
C44 C 0.695(2) 0.6129(16) 0.2733(13) 0.499(14) Uani 1 1 d D U . . .
H44A H 0.747289 0.594941 0.248612 0.599 Uiso 1 1 calc R U . . .
H44B H 0.687352 0.569314 0.317583 0.599 Uiso 1 1 calc R U . . .
C3 C 0.9327(19) 0.2665(15) 0.0917(15) 0.228(7) Uani 0.308(9) 1 d D U P H 1
H3A H 0.932458 0.224631 0.085983 0.274 Uiso 0.308(9) 1 calc R U P H 1
H3B H 0.931650 0.253744 0.141703 0.274 Uiso 0.308(9) 1 calc R U P H 1
C14 C 0.8580(19) 0.3380(15) 0.0441(15) 0.223(7) Uani 0.308(9) 1 d D U P H 1
H14 H 0.845865 0.331300 0.004326 0.268 Uiso 0.308(9) 1 calc R U P H 1
C13B C 0.6894(10) 0.3276(5) 0.1411(5) 0.128(5) Uani 0.692(9) 1 d G U P H 2
H13B H 0.716595 0.277099 0.167844 0.153 Uiso 0.692(9) 1 calc R U P H 2
C15B C 0.6948(9) 0.3618(6) 0.0685(5) 0.137(4) Uani 0.692(9) 1 d G U P H 2
H15B H 0.725578 0.334654 0.045740 0.164 Uiso 0.692(9) 1 calc R U P H 2
C5 C 0.6550(10) 0.4356(6) 0.0294(3) 0.133(4) Uani 0.692(9) 1 d DG U P H 2
C8B C 0.6099(12) 0.4753(5) 0.0627(6) 0.146(5) Uani 0.692(9) 1 d DG U P H 2
C5B C 0.6046(13) 0.4411(8) 0.1353(6) 0.126(4) Uani 0.692(9) 1 d G U P H 2
H5B H 0.573735 0.468248 0.158070 0.151 Uiso 0.692(9) 1 calc R U P H 2
C9 C 0.6443(12) 0.3673(8) 0.1744(3) 0.115(5) Uani 0.692(9) 1 d DG U P H 2
C8 C 0.658(3) 0.3586(19) 0.1733(7) 0.118(9) Uani 0.308(9) 1 d DG U P H 1
C13A C 0.731(2) 0.3252(14) 0.1448(10) 0.122(7) Uani 0.308(9) 1 d G U P H 1
H13A H 0.771008 0.278929 0.174262 0.147 Uiso 0.308(9) 1 calc R U P H 1
C15A C 0.7472(18) 0.3597(16) 0.0732(11) 0.139(6) Uani 0.308(9) 1 d DG U P H 1
C10 C 0.689(2) 0.4275(17) 0.0301(6) 0.154(10) Uani 0.308(9) 1 d DG U P H 1
C8A C 0.616(3) 0.4608(15) 0.0586(13) 0.148(8) Uani 0.308(9) 1 d G U P H 1
H8A H 0.576170 0.507121 0.029185 0.177 Uiso 0.308(9) 1 calc R U P H 1
C5A C 0.600(3) 0.426(2) 0.1302(14) 0.140(10) Uani 0.308(9) 1 d G U P H 1
H5A H 0.549609 0.449126 0.149699 0.168 Uiso 0.308(9) 1 calc R U P H 1
C13 C 0.9162(15) 0.4145(5) 0.8316(10) 0.145(6) Uani 0.523(18) 1 d D U P A 1
H13C H 0.868315 0.396202 0.820939 0.174 Uiso 0.523(18) 1 calc R U P A 1
H13D H 0.911712 0.401182 0.881764 0.174 Uiso 0.523(18) 1 calc R U P A 1
C15 C 1.0171(17) 0.3823(10) 0.8153(10) 0.204(8) Uani 0.523(18) 1 d D U P A 1
H15 H 1.029081 0.378770 0.773597 0.245 Uiso 0.523(18) 1 calc R U P A 1
C70A C 1.0950(18) 0.357(2) 0.8652(17) 0.260(14) Uani 0.523(18) 1 d D U P A 1
H70C H 1.082178 0.360718 0.906702 0.311 Uiso 0.523(18) 1 calc R U P A 1
H70D H 1.158475 0.336633 0.856062 0.311 Uiso 0.523(18) 1 calc R U P A 1
C19 C 0.675(4) -0.0156(18) 0.3722(17) 0.249(17) Uani 0.48(2) 1 d D U P G 1
H19 H 0.676460 -0.065620 0.396449 0.299 Uiso 0.48(2) 1 calc R U P G 1
C1A C 0.712(3) 0.0097(13) 0.3099(12) 0.29(2) Uani 0.48(2) 1 d D U P G 1
H1AA H 0.712518 0.059390 0.283655 0.349 Uiso 0.48(2) 1 calc R U P G 1
H1AB H 0.738463 -0.021642 0.290669 0.349 Uiso 0.48(2) 1 calc R U P G 1
C1B C 0.863(2) 0.868(4) 0.733(4) 0.189(6) Uani 0.523(18) 1 d D U P A 1
H1BA H 0.888612 0.831318 0.779944 0.226 Uiso 0.523(18) 1 calc R U P A 1
H1BB H 0.912569 0.894948 0.708375 0.226 Uiso 0.523(18) 1 calc R U P A 1
C7A C 0.778(2) 0.8915(12) 0.7554(13) 0.187(5) Uani 0.477(18) 1 d D U P A 2
H7AA H 0.779008 0.889784 0.799342 0.225 Uiso 0.477(18) 1 calc R U P A 2
C41 C 0.684(2) 0.9239(14) 0.7227(19) 0.206(7) Uani 0.477(18) 1 d D U P A 2
H41A H 0.675127 0.928411 0.678551 0.248 Uiso 0.477(18) 1 calc R U P A 2
H41B H 0.631719 0.940844 0.745307 0.248 Uiso 0.477(18) 1 calc R U P A 2
C1C C 0.4431(17) 0.1850(12) 0.5980(5) 0.187(7) Uani 0.685(17) 1 d D U P B 1
H1CA H 0.398942 0.206499 0.624242 0.224 Uiso 0.685(17) 1 calc R U P B 1
H1CB H 0.436319 0.134992 0.617485 0.224 Uiso 0.685(17) 1 calc R U P B 1
C1D C 0.5403(16) 0.1800(7) 0.6139(6) 0.197(7) Uani 0.685(17) 1 d D U P B 1
H1D H 0.556634 0.223704 0.601961 0.236 Uiso 0.685(17) 1 calc R U P B 1
C1E C 0.6050(18) 0.1218(10) 0.6425(8) 0.234(8) Uani 0.685(17) 1 d D U P B 1
H1EA H 0.591398 0.077010 0.655223 0.281 Uiso 0.685(17) 1 calc R U P B 1
H1EB H 0.667072 0.122942 0.651244 0.281 Uiso 0.685(17) 1 calc R U P B 1
C26 C 0.406(2) 0.6635(15) 0.2461(16) 0.193(14) Uani 0.341(13) 1 d D U P D 1
H26A H 0.391372 0.713667 0.206722 0.232 Uiso 0.341(13) 1 calc R U P D 1
H26B H 0.414893 0.667338 0.287871 0.232 Uiso 0.341(13) 1 calc R U P D 1
C77 C 0.1690(17) 0.6698(7) 0.2680(8) 0.202(10) Uani 0.659(13) 1 d D U P D 2
H77A H 0.164512 0.620950 0.294714 0.242 Uiso 0.659(13) 1 calc R U P D 2
H77B H 0.112531 0.708046 0.255634 0.242 Uiso 0.659(13) 1 calc R U P D 2
C28 C 0.4976(18) 0.630(3) 0.232(4) 0.38(4) Uani 0.341(13) 1 d D U P D 1
H28A H 0.486864 0.635860 0.185994 0.455 Uiso 0.341(13) 1 calc R U P D 1
H28B H 0.501166 0.578462 0.265523 0.455 Uiso 0.341(13) 1 calc R U P D 1
C1F C 0.3173(16) 0.6402(6) 0.2578(9) 0.109(8) Uani 0.341(13) 1 d D U P D 1
H1FA H 0.286943 0.659019 0.211852 0.131 Uiso 0.341(13) 1 calc R U P D 1
H1FB H 0.272677 0.661841 0.283633 0.131 Uiso 0.341(13) 1 calc R U P D 1

loop_
_atom_site_aniso_label
_atom_site_aniso_U_11
_atom_site_aniso_U_22
_atom_site_aniso_U_33
_atom_site_aniso_U_23
_atom_site_aniso_U_13
_atom_site_aniso_U_12
O001 0.226(5) 0.060(2) 0.072(2) -0.0324(17) -0.009(2) -0.043(2)
O002 0.278(6) 0.076(2) 0.061(2) -0.0319(19) 0.004(3) -0.056(3)
O003 0.290(6) 0.081(2) 0.057(2) -0.0288(19) -0.007(3) -0.054(3)
O004 0.283(7) 0.075(2) 0.082(3) -0.015(2) -0.019(3) -0.068(3)
O005 0.269(6) 0.093(3) 0.083(3) -0.051(2) 0.005(3) -0.066(3)
O006 0.340(8) 0.115(3) 0.066(3) -0.048(3) 0.011(3) -0.098(4)
O007 0.226(5) 0.076(2) 0.078(3) -0.014(2) 0.002(3) -0.052(3)
N008 0.193(5) 0.085(3) 0.063(3) -0.036(2) -0.002(3) -0.055(3)
O009 0.216(6) 0.126(4) 0.125(4) -0.084(3) 0.000(3) -0.052(3)
O00A 0.334(8) 0.070(2) 0.100(3) -0.026(2) -0.011(4) -0.072(3)
N00B 0.278(7) 0.072(3) 0.053(3) -0.019(2) -0.004(3) -0.064(3)
O00C 0.298(7) 0.107(3) 0.107(3) -0.068(3) 0.013(4) -0.083(4)
C00D 0.154(5) 0.072(3) 0.055(3) -0.025(2) 0.006(3) -0.046(3)
O00E 0.344(9) 0.090(3) 0.100(3) -0.031(3) 0.002(4) -0.085(4)
O00F 0.308(8) 0.123(4) 0.124(4) -0.082(3) -0.027(4) -0.057(4)
O00G 0.322(8) 0.112(4) 0.082(3) -0.015(3) -0.007(4) -0.094(4)
O00H 0.300(8) 0.115(4) 0.071(3) -0.031(3) 0.000(3) -0.068(4)
C00I 0.160(5) 0.070(3) 0.069(3) -0.029(3) -0.001(3) -0.040(3)
C00J 0.151(5) 0.067(3) 0.069(3) -0.032(2) 0.009(3) -0.037(3)
N00K 0.287(8) 0.085(3) 0.067(3) -0.033(2) -0.007(4) -0.060(4)
O00L 0.407(10) 0.092(3) 0.065(2) -0.027(2) -0.003(4) -0.089(4)
N00M 0.260(7) 0.088(3) 0.053(3) -0.020(2) -0.029(3) -0.034(4)
O00N 0.336(8) 0.127(4) 0.047(2) -0.030(2) -0.004(3) -0.096(4)
N00O 0.236(7) 0.086(3) 0.076(3) -0.041(3) 0.007(3) -0.058(3)
C00P 0.122(4) 0.063(3) 0.068(3) -0.022(2) -0.015(3) -0.027(3)
C00Q 0.177(6) 0.083(3) 0.053(3) -0.029(2) 0.006(3) -0.059(3)
C00R 0.122(4) 0.082(3) 0.062(3) -0.032(2) 0.000(3) -0.035(3)
C00S 0.117(4) 0.069(3) 0.076(3) -0.035(2) -0.014(3) -0.028(3)
C00T 0.161(5) 0.084(3) 0.050(3) -0.025(2) 0.007(3) -0.057(3)
C00U 0.164(5) 0.076(3) 0.051(3) -0.024(2) 0.004(3) -0.042(3)
O00V 0.475(12) 0.085(3) 0.079(3) -0.028(3) -0.004(5) -0.096(5)
C00W 0.186(6) 0.064(3) 0.076(3) -0.031(3) -0.009(3) -0.051(3)
C00X 0.126(4) 0.078(3) 0.061(3) -0.025(2) -0.006(3) -0.038(3)
C00Z 0.164(5) 0.073(3) 0.057(3) -0.024(2) -0.005(3) -0.041(3)
C010 0.158(5) 0.067(3) 0.077(3) -0.036(3) -0.001(3) -0.038(3)
C011 0.200(7) 0.112(5) 0.061(3) -0.043(3) 0.017(3) -0.079(4)
C012 0.124(4) 0.089(3) 0.068(3) -0.033(3) 0.008(3) -0.042(3)
C013 0.159(5) 0.085(3) 0.060(3) -0.028(3) 0.003(3) -0.058(3)
C014 0.148(5) 0.068(3) 0.078(3) -0.032(3) -0.005(3) -0.035(3)
C015 0.162(5) 0.076(3) 0.057(3) -0.026(2) -0.011(3) -0.042(3)
C016 0.143(5) 0.080(3) 0.050(3) -0.024(2) 0.006(3) -0.042(3)
C017 0.140(5) 0.070(3) 0.072(3) -0.032(2) -0.005(3) -0.035(3)
C018 0.191(6) 0.067(3) 0.053(3) -0.019(2) -0.011(3) -0.042(3)
C019 0.135(5) 0.069(3) 0.106(4) -0.045(3) -0.006(3) -0.043(3)
C01A 0.203(7) 0.081(3) 0.089(4) -0.041(3) 0.010(4) -0.063(4)
N01B 0.321(9) 0.065(3) 0.098(4) -0.041(3) 0.004(4) -0.060(4)
C01C 0.150(5) 0.072(3) 0.073(3) -0.032(3) -0.004(3) -0.041(3)
C01D 0.244(9) 0.099(4) 0.062(3) -0.019(3) -0.020(4) -0.076(5)
C01E 0.139(5) 0.085(4) 0.097(4) -0.049(3) 0.007(3) -0.047(3)
C01F 0.171(6) 0.086(4) 0.085(4) -0.039(3) 0.004(4) -0.030(4)
C01G 0.196(7) 0.109(4) 0.060(3) -0.032(3) 0.003(4) -0.062(4)
C01H 0.153(5) 0.081(3) 0.086(4) -0.051(3) 0.012(3) -0.038(3)
C01I 0.159(5) 0.074(3) 0.061(3) -0.020(2) 0.005(3) -0.045(3)
C01J 0.148(5) 0.077(3) 0.066(3) -0.024(3) 0.005(3) -0.036(3)
C01K 0.154(5) 0.057(3) 0.087(4) -0.031(3) -0.007(3) -0.034(3)
C01L 0.197(7) 0.062(3) 0.109(6) -0.029(4) -0.007(4) -0.048(4)
C01M 0.152(5) 0.074(3) 0.091(4) -0.039(3) 0.001(3) -0.039(3)
C01N 0.161(5) 0.071(3) 0.058(3) -0.024(2) -0.002(3) -0.034(3)
C01O 0.218(8) 0.087(4) 0.063(3) -0.039(3) 0.013(4) -0.048(4)
C01P 0.246(8) 0.069(3) 0.057(3) -0.023(3) 0.006(4) -0.053(4)
C01Q 0.195(7) 0.117(5) 0.100(5) -0.073(4) 0.025(4) -0.067(5)
O01R 0.494(14) 0.118(4) 0.083(3) -0.034(3) 0.010(5) -0.093(6)
C01S 0.115(4) 0.073(3) 0.063(3) -0.027(2) 0.002(2) -0.024(3)
C01T 0.282(10) 0.068(3) 0.077(4) -0.030(3) 0.001(4) -0.076(4)
C01U 0.208(7) 0.073(3) 0.066(3) -0.032(3) 0.017(4) -0.053(4)
C01V 0.218(8) 0.095(4) 0.062(3) -0.036(3) 0.004(4) -0.055(4)
C01W 0.196(7) 0.096(4) 0.099(5) -0.048(4) 0.026(4) -0.060(4)
C01X 0.202(7) 0.106(4) 0.092(4) -0.060(4) 0.029(4) -0.068(5)
C01Y 0.173(6) 0.071(3) 0.069(3) -0.033(3) 0.008(3) -0.044(3)
C01Z 0.212(7) 0.084(4) 0.083(4) -0.043(3) -0.003(4) -0.057(4)
C020 0.207(8) 0.093(4) 0.090(5) -0.034(4) 0.001(4) -0.062(5)
C021 0.206(8) 0.154(7) 0.070(4) -0.061(4) 0.004(4) -0.062(6)
C022 0.159(6) 0.100(4) 0.097(4) -0.057(4) 0.013(4) -0.060(4)
C023 0.234(8) 0.092(4) 0.055(3) -0.032(3) 0.004(4) -0.060(4)
C024 0.203(8) 0.096(4) 0.065(3) -0.004(3) 0.012(4) -0.050(5)
C025 0.176(6) 0.080(3) 0.097(4) -0.044(3) -0.018(4) -0.044(4)
C026 0.291(10) 0.093(4) 0.058(3) -0.024(3) -0.016(4) -0.046(5)
C027 0.289(10) 0.074(4) 0.056(3) -0.011(3) -0.011(4) -0.061(5)
C028 0.264(9) 0.069(3) 0.072(3) -0.024(3) -0.009(4) -0.068(4)
C029 0.248(9) 0.086(4) 0.072(3) -0.032(3) 0.001(4) -0.067(5)
C02A 0.278(11) 0.114(6) 0.093(5) -0.023(5) -0.006(6) -0.092(6)
C02B 0.353(12) 0.077(3) 0.062(3) -0.024(3) -0.020(5) -0.090(5)
C02C 0.295(10) 0.086(4) 0.072(4) -0.037(3) -0.006(5) -0.061(5)
C02D 0.265(9) 0.082(4) 0.072(4) -0.019(3) 0.019(4) -0.071(5)
C02E 0.345(13) 0.097(4) 0.056(4) -0.026(3) -0.013(5) -0.055(6)
C02G 0.225(8) 0.073(3) 0.073(4) -0.029(3) -0.001(4) -0.043(4)
C11 0.357(19) 0.112(13) 0.071(15) -0.041(9) -0.025(12) -0.059(12)
C02K 0.216(8) 0.126(6) 0.100(5) -0.073(5) 0.027(5) -0.083(5)
C02L 0.323(12) 0.072(4) 0.077(4) -0.027(3) -0.004(5) -0.061(5)
C02M 0.263(10) 0.108(5) 0.074(4) -0.026(4) -0.001(5) -0.082(6)
C22 0.393(14) 0.093(9) 0.105(9) -0.058(9) 0.027(7) -0.089(7)
C02P 0.200(7) 0.081(3) 0.119(5) -0.057(4) -0.011(5) -0.052(4)
C7 0.42(2) 0.102(7) 0.073(7) -0.025(7) -0.032(9) -0.079(12)
C02R 0.292(10) 0.070(3) 0.080(4) -0.036(3) -0.001(5) -0.076(5)
C02T 0.341(14) 0.120(6) 0.099(5) -0.062(5) -0.006(7) -0.070(7)
C02V 0.391(17) 0.142(8) 0.066(5) -0.004(5) -0.013(8) -0.070(10)
C21 0.391(14) 0.100(9) 0.114(9) -0.051(9) 0.028(7) -0.084(7)
C02X 0.429(18) 0.123(6) 0.060(4) -0.040(4) 0.039(7) -0.093(8)
C02Y 0.329(13) 0.129(6) 0.114(6) -0.073(5) 0.002(8) -0.015(8)
C12 0.34(2) 0.128(13) 0.088(13) -0.017(12) -0.023(13) -0.012(14)
C0 0.39(3) 0.097(18) 0.068(19) -0.027(15) -0.03(2) -0.02(2)
C031 0.417(14) 0.148(6) 0.090(5) -0.059(5) 0.010(7) -0.052(8)
C032 0.50(2) 0.114(7) 0.118(7) -0.046(6) -0.052(10) -0.092(10)
C033 0.381(14) 0.102(5) 0.095(5) -0.035(4) -0.033(7) -0.050(7)
C034 0.59(3) 0.123(7) 0.056(5) -0.017(5) 0.011(8) -0.094(11)
C035 0.440(14) 0.164(7) 0.124(6) -0.070(6) 0.020(7) -0.056(8)
C16 0.50(4) 0.085(11) 0.135(12) -0.061(10) 0.015(17) -0.135(17)
C23 0.42(2) 0.104(7) 0.077(6) -0.019(6) -0.033(8) -0.078(10)
C27 0.49(4) 0.27(4) 0.37(4) -0.17(3) -0.01(3) -0.10(3)
C03A 0.83(4) 0.140(10) 0.152(11) -0.060(8) 0.014(17) -0.045(17)
C18 0.55(4) 0.198(18) 0.102(10) -0.088(11) 0.041(17) -0.24(2)
C03C 0.40(2) 0.133(8) 0.107(9) 0.047(7) 0.008(12) -0.023(12)
C83 0.46(3) 0.21(2) 0.159(17) -0.123(16) 0.096(19) -0.15(2)
C70B 0.40(3) 0.22(3) 0.21(3) -0.09(2) 0.00(3) 0.02(3)
C7B 0.393(14) 0.084(10) 0.105(10) -0.048(10) 0.026(9) -0.079(9)
C51 0.341(17) 0.146(8) 0.275(17) -0.103(10) -0.056(13) -0.015(9)
C25 0.43(2) 0.127(12) 0.101(12) -0.005(10) -0.034(12) -0.064(13)
C1 0.53(3) 0.218(17) 0.34(3) -0.063(19) 0.00(3) -0.16(2)
C4 0.382(17) 0.090(10) 0.063(11) -0.026(9) -0.025(12) -0.049(12)
C6 0.380(16) 0.093(9) 0.072(9) -0.032(8) -0.030(10) -0.052(10)
C2 0.389(16) 0.121(8) 0.065(6) -0.028(6) -0.030(7) -0.021(10)
C37 0.55(3) 0.166(14) 0.229(19) -0.022(11) -0.02(2) -0.021(18)
C17 0.71(3) 0.38(2) 0.34(2) -0.11(2) -0.09(3) -0.11(2)
C20 0.81(4) 0.45(3) 0.36(3) -0.16(2) -0.05(3) -0.15(3)
C24 0.78(3) 0.42(3) 0.36(3) -0.17(2) -0.07(3) -0.09(3)
C44 0.81(4) 0.33(2) 0.31(2) -0.121(18) -0.05(2) -0.12(2)
C3 0.420(15) 0.146(9) 0.107(9) -0.069(8) 0.030(9) -0.048(10)
C14 0.408(14) 0.146(9) 0.096(8) -0.063(8) 0.034(9) -0.041(10)
C13B 0.233(13) 0.091(6) 0.071(5) -0.035(5) 0.007(7) -0.066(8)
C15B 0.244(12) 0.114(6) 0.068(5) -0.031(5) 0.002(7) -0.091(8)
C5 0.205(11) 0.119(7) 0.070(6) -0.012(5) 0.001(6) -0.103(7)
C8B 0.210(10) 0.105(6) 0.079(6) 0.000(5) 0.001(7) -0.064(7)
C5B 0.193(9) 0.085(7) 0.086(5) -0.017(5) -0.008(6) -0.059(6)
C9 0.184(10) 0.090(8) 0.076(6) -0.028(6) 0.002(7) -0.067(7)
C8 0.202(16) 0.072(11) 0.085(12) -0.022(9) -0.010(11) -0.067(11)
C13A 0.221(17) 0.102(10) 0.072(8) -0.045(7) -0.023(9) -0.064(11)
C15A 0.268(15) 0.099(9) 0.071(8) -0.029(7) -0.024(10) -0.088(11)
C10 0.258(17) 0.115(12) 0.076(11) -0.023(9) -0.009(11) -0.069(12)
C8A 0.227(16) 0.113(13) 0.073(10) -0.009(10) -0.017(11) -0.060(12)
C5A 0.208(15) 0.088(13) 0.089(10) -0.008(10) 0.005(11) -0.057(11)
C13 0.351(17) 0.047(6) 0.036(8) -0.009(5) -0.053(9) -0.045(8)
C15 0.37(2) 0.070(8) 0.125(14) -0.025(10) -0.038(12) -0.008(11)
C70A 0.36(2) 0.21(3) 0.17(2) -0.076(19) -0.031(18) -0.05(2)
C19 0.51(5) 0.102(13) 0.148(15) -0.041(13) 0.00(2) -0.13(2)
C1A 0.58(5) 0.144(16) 0.116(12) -0.091(12) -0.02(2) 0.04(2)
C1B 0.393(13) 0.097(9) 0.103(9) -0.058(9) 0.024(7) -0.090(7)
C7A 0.390(14) 0.091(9) 0.107(9) -0.055(9) 0.028(7) -0.094(8)
C41 0.390(14) 0.107(13) 0.124(11) -0.047(11) 0.024(9) -0.090(10)
C1C 0.42(2) 0.093(5) 0.068(5) -0.035(4) -0.030(7) -0.085(10)
C1D 0.42(2) 0.102(6) 0.072(5) -0.030(5) -0.037(7) -0.076(9)
C1E 0.43(2) 0.125(8) 0.096(9) -0.015(7) -0.017(10) -0.061(11)
C26 0.34(4) 0.119(17) 0.110(17) -0.030(14) 0.02(2) -0.10(2)
C77 0.40(3) 0.108(9) 0.125(11) -0.068(8) -0.034(14) -0.054(13)
C28 0.28(5) 0.39(6) 0.35(5) -0.09(4) -0.08(4) -0.05(4)
C1F 0.23(2) 0.025(6) 0.077(10) -0.035(7) -0.010(12) -0.012(9)

loop_
_atom_type_symbol
_atom_type_description
_atom_type_scat_dispersion_real
_atom_type_scat_dispersion_imag
_atom_type_scat_source
C C 0.0181 0.0091 'International Tables Vol C Tables 4.2.6.8 and 6.1.1.4'
H H 0.0000 0.0000 'International Tables Vol C Tables 4.2.6.8 and 6.1.1.4'
N N 0.0311 0.0180 'International Tables Vol C Tables 4.2.6.8 and 6.1.1.4'
O O 0.0492 0.0322 'International Tables Vol C Tables 4.2.6.8 and 6.1.1.4'

loop_
_geom_angle_atom_site_label_1
_geom_angle_atom_site_label_2
_geom_angle_atom_site_label_3
_geom_angle
_geom_angle_site_symmetry_1
_geom_angle_site_symmetry_3
_geom_angle_publ_flag
C00I N008 C02C 121.1(5) . . ?
C01U N00B H00A 124.3 . . ?
C01U N00B H00B 117.0 . . ?
C01U N00B C11 111.3(13) . . ?
C01U N00B C13 125.9(10) . . ?
C11 N00B H00A 124.3 . . ?
C13 N00B H00B 117.0 . . ?
C02K O00C H00C 109.5 . . ?
C00U C00D C01U 123.3(4) . . ?
C015 C00D C00U 118.2(4) . . ?
C015 C00D C01U 118.3(5) . . ?
C020 O00E H00E 109.5 . . ?
C02M O00H H00H 109.5 . . ?
O001 C00I N008 120.7(5) . . ?
O001 C00I C00J 121.4(5) . . ?
N008 C00I C00J 117.8(4) . . ?
C010 C00J C00I 117.1(4) . . ?
C010 C00J C01N 118.6(5) . . ?
C01N C00J C00I 124.3(5) . . ?
C01Z N00K H00K 118.8 . . ?
C01Z N00K C7 122(3) . . ?
C01Z N00K C1C 118.9(11) . . ?
C7 N00K H00K 118.8 . . ?
C027 N00M H00D 114.7 . . ?
C027 N00M H00M 118.6 . . ?
C027 N00M C0 131(3) . . ?
C027 N00M C2 122.9(8) . . ?
C0 N00M H00D 114.7 . . ?
C2 N00M H00M 118.6 . . ?
C01P N00O H00O 118.1 . . ?
C01P N00O C22 120(4) . . ?
C01P N00O C1B 124(4) . . ?
C1B N00O H00O 118.1 . . ?
C01T C00P C00S 121.2(5) . . ?
C01T C00P C02B 115.4(5) . . ?
C02B C00P C00S 123.5(5) . . ?
C00R C00Q H00Q 119.5 . . ?
C00T C00Q H00Q 119.5 . . ?
C00T C00Q C00R 121.0(5) . . ?
C00Q C00R C012 121.9(5) . . ?
C016 C00R C00Q 117.3(5) . . ?
C016 C00R C012 120.8(4) . . ?
C00W C00S C00P 121.1(4) . . ?
C017 C00S C00P 122.5(5) . . ?
C017 C00S C00W 116.4(4) . . ?
C00Q C00T C013 119.9(5) . . ?
C00Q C00T C01I 120.4(5) . . ?
C01I C00T C013 119.7(5) . . ?
C00D C00U H00U 119.4 . . ?
C00X C00U C00D 121.3(4) . . ?
C00X C00U H00U 119.4 . . ?
C00S C00W H00W 119.4 . . ?
C01C C00W C00S 121.3(5) . . ?
C01C C00W H00W 119.4 . . ?
C00U C00X C018 118.3(5) . . ?
C00U C00X C01P 117.7(4) . . ?
C018 C00X C01P 124.0(5) . . ?
C015 C00Z C018 120.5(5) . . ?
C015 C00Z C027 122.1(5) . . ?
C018 C00Z C027 117.4(5) . . ?
C00J C010 H010 119.3 . . ?
C00J C010 C014 121.3(5) . . ?
C014 C010 H010 119.3 . . ?
C01V C011 C01Q 118.0(6) . . ?
C01V C011 C01W 119.5(6) . . ?
C01W C011 C01Q 122.5(7) . . ?
C01O C012 C00R 121.0(5) . . ?
C023 C012 C00R 121.9(5) . . ?
C023 C012 C01O 116.8(5) . . ?
C01G C013 C00T 121.1(5) . . ?
C026 C013 C00T 121.0(6) . . ?
C026 C013 C01G 117.9(5) . . ?
C010 C014 C01Z 124.2(5) . . ?
C01H C014 C010 118.8(5) . . ?
C01H C014 C01Z 116.8(5) . . ?
C00D C015 H015 119.6 . . ?
C00Z C015 C00D 120.9(5) . . ?
C00Z C015 H015 119.6 . . ?
C00R C016 H016 118.5 . . ?
C01S C016 C00R 123.1(4) . . ?
C01S C016 H016 118.5 . . ?
C00S C017 H017 117.9 . . ?
C00S C017 C019 124.1(5) . . ?
C019 C017 H017 117.9 . . ?
C00X C018 H018 119.6 . . ?
C00Z C018 C00X 120.8(5) . . ?
C00Z C018 H018 119.6 . . ?
C017 C019 C01E 121.3(5) . . ?
C017 C019 C01M 117.0(5) . . ?
C01M C019 C01E 121.8(5) . . ?
C01E C01A H01A 117.5 . . ?
C01E C01A C01X 124.9(6) . . ?
C01X C01A H01A 117.5 . . ?
C02L N01B H01C 119.8 . . ?
C02L N01B H01B 120.2 . . ?
C02L N01B C27 120.3(16) . . ?
C02L N01B C1F 119.7(8) . . ?
C27 N01B H01C 119.8 . . ?
C1F N01B H01B 120.2 . . ?
C00W C01C C01M 119.8(5) . . ?
C00W C01C C9 122.4(8) . . ?
C00W C01C C8 116.8(15) . . ?
C01M C01C C9 117.7(7) . . ?
C01M C01C C8 122.9(16) . . ?
C021 C01D C02M 120.6(7) . . ?
C02E C01D C021 120.3(6) . . ?
C02E C01D C02M 119.0(7) . . ?
C01A C01E C019 122.6(5) . . ?
C01A C01E C025 115.9(5) . . ?
C025 C01E C019 121.5(6) . . ?
C024 C01F C020 122.0(6) . . ?
C02D C01F C020 119.5(7) . . ?
C02D C01F C024 118.5(6) . . ?
C013 C01G H01G 119.4 . . ?
C013 C01G C021 121.3(7) . . ?
C021 C01G H01G 119.4 . . ?
C014 C01H H01H 119.7 . . ?
C014 C01H C01Y 120.5(5) . . ?
C01Y C01H H01H 119.7 . . ?
C00T C01I H01I 120.2 . . ?
C00T C01I C01S 119.6(5) . . ?
C01S C01I H01I 120.2 . . ?
C029 C01J C01S 123.3(5) . . ?
C029 C01J C02G 117.1(5) . . ?
C02G C01J C01S 119.5(5) . . ?
C028 C01K C01L 117.7(6) . . ?
C028 C01K C02R 116.7(5) . . ?
C02R C01K C01L 125.6(6) . . ?
O004 C01L C01K 114.3(6) . . ?
O00A C01L O004 123.2(6) . . ?
O00A C01L C01K 122.5(7) . . ?
C019 C01M H01M 119.3 . . ?
C01C C01M C019 121.4(5) . . ?
C01C C01M H01M 119.3 . . ?
C00J C01N H01N 118.9 . . ?
C01Y C01N C00J 122.2(5) . . ?
C01Y C01N H01N 118.9 . . ?
C012 C01O H01O 119.6 . . ?
C01W C01O C012 120.9(6) . . ?
C01W C01O H01O 119.6 . . ?
O003 C01P N00O 120.9(5) . . ?
O003 C01P C00X 120.9(5) . . ?
N00O C01P C00X 118.1(5) . . ?
O006 C01Q C011 113.3(6) . . ?
O00F C01Q O006 122.9(6) . . ?
O00F C01Q C011 123.8(7) . . ?
C016 C01S C01I 118.6(5) . . ?
C016 C01S C01J 122.8(4) . . ?
C01I C01S C01J 118.6(5) . . ?
C00P C01T H01T 119.8 . . ?
C00P C01T C028 120.3(6) . . ?
C028 C01T H01T 119.8 . . ?
O002 C01U N00B 121.3(5) . . ?
O002 C01U C00D 120.9(5) . . ?
N00B C01U C00D 117.8(5) . . ?
C011 C01V H01V 118.4 . . ?
C011 C01V C023 123.3(6) . . ?
C023 C01V H01V 118.4 . . ?
C011 C01W C01O 118.5(6) . . ?
C011 C01W C033 123.8(7) . . ?
C01O C01W C033 117.4(7) . . ?
C01A C01X C022 117.8(6) . . ?
C01A C01X C02T 119.8(7) . . ?
C022 C01X C02T 122.4(6) . . ?
C01H C01Y C02L 121.7(5) . . ?
C01N C01Y C01H 118.4(5) . . ?
C01N C01Y C02L 119.7(5) . . ?
O005 C01Z N00K 118.8(6) . . ?
O005 C01Z C014 124.1(5) . . ?
N00K C01Z C014 117.0(5) . . ?
O007 C020 O00E 123.5(6) . . ?
O007 C020 C01F 125.0(7) . . ?
O00E C020 C01F 111.4(6) . . ?
C01D C021 C031 126.0(6) . . ?
C01G C021 C01D 118.2(7) . . ?
C01G C021 C031 115.2(7) . . ?
C01X C022 C02K 123.9(7) . . ?
C02P C022 C01X 116.5(6) . . ?
C02P C022 C02K 119.6(6) . . ?
C012 C023 H023 119.6 . . ?
C01V C023 C012 120.8(6) . . ?
C01V C023 H023 119.6 . . ?
C01F C024 C02G 119.2(6) . . ?
C01F C024 C02X 125.0(7) . . ?
C02G C024 C02X 115.6(7) . . ?
C01E C025 H025 119.6 . . ?
C02P C025 C01E 120.8(6) . . ?
C02P C025 H025 119.6 . . ?
C013 C026 H026 119.0 . . ?
C013 C026 C02E 122.1(7) . . ?
C02E C026 H026 119.0 . . ?
O00L C027 N00M 121.0(5) . . ?
O00L C027 C00Z 120.3(6) . . ?
N00M C027 C00Z 118.6(5) . . ?
C01K C028 C01T 123.8(6) . . ?
C01K C028 H028 118.1 . . ?
C01T C028 H028 118.1 . . ?
C01J C029 H029 118.4 . . ?
C01J C029 C02D 123.1(6) . . ?
C02D C029 H029 118.4 . . ?
O00G C02A O01R 125.1(8) . . ?
O00G C02A C5 118.0(10) . . ?
O00G C02A C10 124.0(15) . . ?
O01R C02A C5 116.6(8) . . ?
O01R C02A C10 109.7(14) . . ?
C00P C02B H02B 118.3 . . ?
C00P C02B C02R 123.3(5) . . ?
C02R C02B H02B 118.3 . . ?
N008 C02C H02A 109.4 . . ?
N008 C02C H02C 109.4 . . ?
H02A C02C H02C 108.0 . . ?
C02Y C02C N008 111.0(8) . . ?
C02Y C02C H02A 109.4 . . ?
C02Y C02C H02C 109.4 . . ?
C01F C02D C029 121.4(7) . . ?
C01F C02D H02D 119.3 . . ?
C029 C02D H02D 119.3 . . ?
C01D C02E C026 120.0(7) . . ?
C01D C02E H02E 120.0 . . ?
C026 C02E H02E 120.0 . . ?
C01J C02G C024 120.5(6) . . ?
C01J C02G H02G 119.8 . . ?
C024 C02G H02G 119.8 . . ?
N00B C11 H11A 112.1 . . ?
N00B C11 H11B 112.1 . . ?
N00B C11 C12 98.6(17) . . ?
H11A C11 H11B 109.7 . . ?
C12 C11 H11A 112.1 . . ?
C12 C11 H11B 112.1 . . ?
O009 C02K O00C 120.2(6) . . ?
O009 C02K C022 125.0(8) . . ?
O00C C02K C022 114.8(7) . . ?
O00V C02L N01B 122.4(6) . . ?
O00V C02L C01Y 118.5(6) . . ?
N01B C02L C01Y 118.9(6) . . ?
O00H C02M C01D 110.0(7) . . ?
O00N C02M O00H 122.3(7) . . ?
O00N C02M C01D 127.7(8) . . ?
N00O C22 H22A 109.2 . . ?
N00O C22 H22B 109.2 . . ?
H22A C22 H22B 107.9 . . ?
C7A C22 N00O 112.2(15) . . ?
C7A C22 H22A 109.2 . . ?
C7A C22 H22B 109.2 . . ?
C022 C02P H02P 118.0 . . ?
C025 C02P C022 124.0(6) . . ?
C025 C02P H02P 118.0 . . ?
N00K C7 H7A 111.2 . . ?
N00K C7 H7B 111.2 . . ?
H7A C7 H7B 109.1 . . ?
C23 C7 N00K 103(2) . . ?
C23 C7 H7A 111.2 . . ?
C23 C7 H7B 111.2 . . ?
C01K C02R C02B 120.4(6) . . ?
C01K C02R C16 122.7(12) . . ?
C01K C02R C19 119.4(14) . . ?
C02B C02R C16 116.0(11) . . ?
C02B C02R C19 115.5(14) . . ?
C01X C02T H02T 115.6 . . ?
C032 C02T C01X 128.8(8) . . ?
C032 C02T H02T 115.6 . . ?
C1 C02V H02V 122.3 . . ?
C1 C02V C2 115.4(15) . . ?
C2 C02V H02V 122.3 . . ?
C7B C21 H21 128.4 . . ?
C1B C21 H21 128.4 . . ?
C1B C21 C7B 103(3) . . ?
C024 C02X H02X 116.9 . . ?
C034 C02X C024 126.1(11) . . ?
C034 C02X H02X 116.9 . . ?
C02C C02Y H02Y 115.6 . . ?
C51 C02Y C02C 128.7(16) . . ?
C51 C02Y H02Y 115.6 . . ?
C11 C12 H12 120.2 . . ?
C70B C12 C11 119.5(18) . . ?
C70B C12 H12 120.2 . . ?
N00M C0 H0A 106.7 . . ?
N00M C0 H0B 106.7 . . ?
N00M C0 C4 122(4) . . ?
H0A C0 H0B 106.6 . . ?
C4 C0 H0A 106.7 . . ?
C4 C0 H0B 106.7 . . ?
C021 C031 H031 113.5 . . ?
C021 C031 C14 99.0(13) . . ?
C035 C031 C021 125.0(9) . . ?
C035 C031 H031 113.5 . . ?
C035 C031 C14 87.1(12) . . ?
C14 C031 H031 113.5 . . ?
C02T C032 H03A 120.0 . . ?
C02T C032 H03B 120.0 . . ?
H03A C032 H03B 120.0 . . ?
C01W C033 C6 104(2) . . ?
C03A C033 C01W 120.9(8) . . ?
C03A C033 C6 115.3(19) . . ?
C02X C034 H03C 120.0 . . ?
C02X C034 H03D 120.0 . . ?
H03C C034 H03D 120.0 . . ?
C031 C035 H03E 112.9 . . ?
C031 C035 H03F 112.9 . . ?
C031 C035 C3 94.2(13) . . ?
H03E C035 H03F 110.3 . . ?
C3 C035 H03E 112.9 . . ?
C3 C035 H03F 112.9 . . ?
C02R C16 H16 117.4 . . ?
C18 C16 C02R 125.1(18) . . ?
C18 C16 H16 117.4 . . ?
C7 C23 H23 101.9 . . ?
C25 C23 C7 156(4) . . ?
C25 C23 H23 101.9 . . ?
N01B C27 H27A 110.3 . . ?
N01B C27 H27B 110.3 . . ?
H27A C27 H27B 108.5 . . ?
C83 C27 N01B 107.3(13) . . ?
C83 C27 H27A 110.3 . . ?
C83 C27 H27B 110.3 . . ?
C033 C03A H03G 106.9 . . ?
C033 C03A H03H 106.9 . . ?
C033 C03A C44 121.6(13) . . ?
H03G C03A H03H 106.7 . . ?
C44 C03A H03G 106.9 . . ?
C44 C03A H03H 106.9 . . ?
C16 C18 H18A 120.0 . . ?
C16 C18 H18B 120.0 . . ?
H18A C18 H18B 120.0 . . ?
H03I C03C H03J 105.6 . . ?
C37 C03C H03I 104.5 . . ?
C37 C03C H03J 104.5 . . ?
C37 C03C C8B 131.1(14) . . ?
C8B C03C H03I 104.5 . . ?
C8B C03C H03J 104.5 . . ?
C27 C83 H83 117.0 . . ?
C77 C83 C27 126.1(15) . . ?
C77 C83 H83 117.0 . . ?
C12 C70B H70A 120.0 . . ?
C12 C70B H70B 120.0 . . ?
H70A C70B H70B 120.0 . . ?
C21 C7B H7BA 120.0 . . ?
C21 C7B H7BB 120.0 . . ?
H7BA C7B H7BB 120.0 . . ?
C02Y C51 H51A 120.0 . . ?
C02Y C51 H51B 120.0 . . ?
H51A C51 H51B 120.0 . . ?
C23 C25 H25A 120.0 . . ?
C23 C25 H25B 120.0 . . ?
H25A C25 H25B 120.0 . . ?
C02V C1 H1A 120.0 . . ?
C02V C1 H1B 120.0 . . ?
H1A C1 H1B 120.0 . . ?
C0 C4 H4A 104.6 . . ?
C0 C4 H4B 104.6 . . ?
H4A C4 H4B 105.7 . . ?
C6 C4 C0 131(4) . . ?
C6 C4 H4A 104.6 . . ?
C6 C4 H4B 104.6 . . ?
C033 C6 H6A 106.1 . . ?
C033 C6 H6B 106.1 . . ?
C4 C6 C033 125(4) . . ?
C4 C6 H6A 106.1 . . ?
C4 C6 H6B 106.1 . . ?
H6A C6 H6B 106.3 . . ?
N00M C2 C02V 110.4(11) . . ?
N00M C2 H2A 109.6 . . ?
N00M C2 H2B 109.6 . . ?
C02V C2 H2A 109.6 . . ?
C02V C2 H2B 109.6 . . ?
H2A C2 H2B 108.1 . . ?
C03C C37 H37A 107.2 . . ?
C03C C37 H37B 107.2 . . ?
H37A C37 H37B 106.8 . . ?
C17 C37 C03C 121(2) . . ?
C17 C37 H37A 107.2 . . ?
C17 C37 H37B 107.2 . . ?
C37 C17 H17A 107.4 . . ?
C37 C17 H17B 107.4 . . ?
C37 C17 C24 120(2) . . ?
H17A C17 H17B 106.9 . . ?
C24 C17 H17A 107.4 . . ?
C24 C17 H17B 107.4 . . ?
C24 C20 H20 97.3 . . ?
C24 C20 C44 116.4(19) . . ?
C44 C20 H20 97.3 . . ?
C28 C20 H20 97.3 . . ?
C28 C20 C24 93(3) . . ?
C28 C20 C44 145(4) . . ?
C17 C24 H24A 95.6 . . ?
C17 C24 H24B 95.6 . . ?
C20 C24 C17 162(3) . . ?
C20 C24 H24A 95.6 . . ?
C20 C24 H24B 95.6 . . ?
H24A C24 H24B 103.3 . . ?
C03A C44 H44A 103.0 . . ?
C03A C44 H44B 103.0 . . ?
C20 C44 C03A 137(3) . . ?
C20 C44 H44A 103.0 . . ?
C20 C44 H44B 103.0 . . ?
H44A C44 H44B 105.1 . . ?
C035 C3 H3A 114.5 . . ?
C035 C3 H3B 114.5 . . ?
H3A C3 H3B 111.6 . . ?
C14 C3 C035 85.2(14) . . ?
C14 C3 H3A 114.5 . . ?
C14 C3 H3B 114.5 . . ?
C031 C14 H14 103.9 . . ?
C031 C14 C15A 131(2) . . ?
C3 C14 C031 90.1(14) . . ?
C3 C14 H14 103.9 . . ?
C3 C14 C15A 121(2) . . ?
C15A C14 H14 103.9 . . ?
C15B C13B H13B 120.0 . . ?
C15B C13B C9 120.0 . . ?
C9 C13B H13B 120.0 . . ?
C13B C15B H15B 120.0 . . ?
C5 C15B C13B 120.0 . . ?
C5 C15B H15B 120.0 . . ?
C15B C5 C02A 112.4(9) . . ?
C8B C5 C02A 127.6(9) . . ?
C8B C5 C15B 120.0 . . ?
C5 C8B C03C 128.8(10) . . ?
C5 C8B C5B 120.0 . . ?
C5B C8B C03C 110.6(10) . . ?
C8B C5B H5B 120.0 . . ?
C9 C5B C8B 120.0 . . ?
C9 C5B H5B 120.0 . . ?
C13B C9 C01C 118.2(10) . . ?
C5B C9 C01C 121.8(10) . . ?
C5B C9 C13B 120.0 . . ?
C13A C8 C01C 124(2) . . ?
C13A C8 C5A 120.0 . . ?
C5A C8 C01C 115(2) . . ?
C8 C13A H13A 120.0 . . ?
C15A C13A C8 120.0 . . ?
C15A C13A H13A 120.0 . . ?
C13A C15A C14 118.6(19) . . ?
C13A C15A C10 120.0 . . ?
C10 C15A C14 116.7(19) . . ?
C15A C10 C02A 128(2) . . ?
C15A C10 C8A 120.0 . . ?
C8A C10 C02A 108(2) . . ?
C10 C8A H8A 120.0 . . ?
C5A C8A C10 120.0 . . ?
C5A C8A H8A 120.0 . . ?
C8 C5A H5A 120.0 . . ?
C8A C5A C8 120.0 . . ?
C8A C5A H5A 120.0 . . ?
N00B C13 H13C 110.3 . . ?
N00B C13 H13D 110.3 . . ?
N00B C13 C15 107.2(14) . . ?
H13C C13 H13D 108.5 . . ?
C15 C13 H13C 110.3 . . ?
C15 C13 H13D 110.3 . . ?
C13 C15 H15 120.7 . . ?
C70A C15 C13 118.6(17) . . ?
C70A C15 H15 120.7 . . ?
C15 C70A H70C 120.0 . . ?
C15 C70A H70D 120.0 . . ?
H70C C70A H70D 120.0 . . ?
C02R C19 H19 117.1 . . ?
C1A C19 C02R 126(2) . . ?
C1A C19 H19 117.1 . . ?
C19 C1A H1AA 120.0 . . ?
C19 C1A H1AB 120.0 . . ?
H1AA C1A H1AB 120.0 . . ?
N00O C1B H1BA 105.4 . . ?
N00O C1B H1BB 105.4 . . ?
C21 C1B N00O 127.5(19) . . ?
C21 C1B H1BA 105.4 . . ?
C21 C1B H1BB 105.4 . . ?
H1BA C1B H1BB 106.0 . . ?
C22 C7A H7AA 112.8 . . ?
C22 C7A C41 134(2) . . ?
C41 C7A H7AA 112.8 . . ?
C7A C41 H41A 120.0 . . ?
C7A C41 H41B 120.0 . . ?
H41A C41 H41B 120.0 . . ?
N00K C1C H1CA 107.2 . . ?
N00K C1C H1CB 107.2 . . ?
H1CA C1C H1CB 106.9 . . ?
C1D C1C N00K 120.3(15) . . ?
C1D C1C H1CA 107.2 . . ?
C1D C1C H1CB 107.2 . . ?
C1C C1D H1D 117.5 . . ?
C1E C1D C1C 124.9(19) . . ?
C1E C1D H1D 117.5 . . ?
C1D C1E H1EA 120.0 . . ?
C1D C1E H1EB 120.0 . . ?
H1EA C1E H1EB 120.0 . . ?
H26A C26 H26B 106.0 . . ?
C28 C26 H26A 105.3 . . ?
C28 C26 H26B 105.3 . . ?
C28 C26 C1F 128(2) . . ?
C1F C26 H26A 105.3 . . ?
C1F C26 H26B 105.3 . . ?
C83 C77 H77A 120.0 . . ?
C83 C77 H77B 120.0 . . ?
H77A C77 H77B 120.0 . . ?
C20 C28 H28A 101.6 . . ?
C20 C28 H28B 101.6 . . ?
C26 C28 C20 142(5) . . ?
C26 C28 H28A 101.6 . . ?
C26 C28 H28B 101.6 . . ?
H28A C28 H28B 104.6 . . ?
N01B C1F H1FA 108.7 . . ?
N01B C1F H1FB 108.7 . . ?
C26 C1F N01B 114.3(15) . . ?
C26 C1F H1FA 108.7 . . ?
C26 C1F H1FB 108.7 . . ?
H1FA C1F H1FB 107.6 . . ?

loop_
_geom_bond_atom_site_label_1
_geom_bond_atom_site_label_2
_geom_bond_distance
_geom_bond_site_symmetry_2
_geom_bond_publ_flag
O001 C00I 1.228(6) . ?
O002 C01U 1.226(7) . ?
O003 C01P 1.232(6) . ?
O004 C01L 1.274(8) . ?
O005 C01Z 1.215(7) . ?
O006 C01Q 1.270(9) . ?
O007 C020 1.182(8) . ?
N008 C00I 1.331(7) . ?
N008 C02C 1.476(8) . ?
O009 C02K 1.250(9) . ?
O00A C01L 1.182(8) . ?
N00B H00A 0.8800 . ?
N00B H00B 0.8800 . ?
N00B C01U 1.298(7) . ?
N00B C11 1.460(16) . ?
N00B C13 1.471(11) . ?
O00C H00C 0.8400 . ?
O00C C02K 1.301(9) . ?
C00D C00U 1.399(7) . ?
C00D C015 1.393(7) . ?
C00D C01U 1.499(7) . ?
O00E H00E 0.8400 . ?
O00E C020 1.293(9) . ?
O00F C01Q 1.229(8) . ?
O00G C02A 1.173(10) . ?
O00H H00H 0.8400 . ?
O00H C02M 1.339(10) . ?
C00I C00J 1.487(8) . ?
C00J C010 1.376(7) . ?
C00J C01N 1.384(7) . ?
N00K H00K 0.8800 . ?
N00K C01Z 1.360(8) . ?
N00K C7 1.470(18) . ?
N00K C1C 1.478(11) . ?
O00L C027 1.230(8) . ?
N00M H00D 0.8800 . ?
N00M H00M 0.8800 . ?
N00M C027 1.324(9) . ?
N00M C0 1.45(2) . ?
N00M C2 1.449(10) . ?
O00N C02M 1.145(9) . ?
N00O H00O 0.8800 . ?
N00O C01P 1.312(7) . ?
N00O C22 1.524(15) . ?
N00O C1B 1.520(14) . ?
C00P C00S 1.485(7) . ?
C00P C01T 1.352(8) . ?
C00P C02B 1.352(8) . ?
C00Q H00Q 0.9500 . ?
C00Q C00R 1.410(7) . ?
C00Q C00T 1.362(7) . ?
C00R C012 1.493(8) . ?
C00R C016 1.380(7) . ?
C00S C00W 1.416(7) . ?
C00S C017 1.379(7) . ?
C00T C013 1.506(7) . ?
C00T C01I 1.394(7) . ?
C00U H00U 0.9500 . ?
C00U C00X 1.376(7) . ?
O00V C02L 1.236(8) . ?
C00W H00W 0.9500 . ?
C00W C01C 1.376(7) . ?
C00X C018 1.401(7) . ?
C00X C01P 1.480(8) . ?
C00Z C015 1.361(7) . ?
C00Z C018 1.364(8) . ?
C00Z C027 1.494(8) . ?
C010 H010 0.9500 . ?
C010 C014 1.400(7) . ?
C011 C01Q 1.524(9) . ?
C011 C01V 1.330(9) . ?
C011 C01W 1.372(9) . ?
C012 C01O 1.413(8) . ?
C012 C023 1.367(8) . ?
C013 C01G 1.367(9) . ?
C013 C026 1.365(9) . ?
C014 C01H 1.375(7) . ?
C014 C01Z 1.462(8) . ?
C015 H015 0.9500 . ?
C016 H016 0.9500 . ?
C016 C01S 1.369(7) . ?
C017 H017 0.9500 . ?
C017 C019 1.387(7) . ?
C018 H018 0.9500 . ?
C019 C01E 1.468(8) . ?
C019 C01M 1.397(8) . ?
C01A H01A 0.9500 . ?
C01A C01E 1.365(9) . ?
C01A C01X 1.379(9) . ?
N01B H01C 0.8800 . ?
N01B H01B 0.8800 . ?
N01B C02L 1.303(9) . ?
N01B C27 1.453(17) . ?
N01B C1F 1.464(12) . ?
C01C C01M 1.377(8) . ?
C01C C9 1.504(8) . ?
C01C C8 1.554(13) . ?
C01D C021 1.400(10) . ?
C01D C02E 1.334(11) . ?
C01D C02M 1.540(10) . ?
C01E C025 1.388(8) . ?
C01F C020 1.501(9) . ?
C01F C024 1.381(10) . ?
C01F C02D 1.354(9) . ?
C01G H01G 0.9500 . ?
C01G C021 1.399(9) . ?
C01H H01H 0.9500 . ?
C01H C01Y 1.417(8) . ?
C01I H01I 0.9500 . ?
C01I C01S 1.402(7) . ?
C01J C01S 1.510(7) . ?
C01J C029 1.340(9) . ?
C01J C02G 1.392(8) . ?
C01K C01L 1.506(8) . ?
C01K C028 1.316(8) . ?
C01K C02R 1.342(8) . ?
C01M H01M 0.9500 . ?
C01N H01N 0.9500 . ?
C01N C01Y 1.363(8) . ?
C01O H01O 0.9500 . ?
C01O C01W 1.411(9) . ?
O01R C02A 1.309(11) . ?
C01T H01T 0.9500 . ?
C01T C028 1.393(8) . ?
C01V H01V 0.9500 . ?
C01V C023 1.363(8) . ?
C01W C033 1.534(11) . ?
C01X C022 1.427(9) . ?
C01X C02T 1.499(11) . ?
C01Y C02L 1.477(8) . ?
C021 C031 1.573(12) . ?
C022 C02K 1.448(9) . ?
C022 C02P 1.364(9) . ?
C023 H023 0.9500 . ?
C024 C02G 1.447(9) . ?
C024 C02X 1.520(10) . ?
C025 H025 0.9500 . ?
C025 C02P 1.356(8) . ?
C026 H026 0.9500 . ?
C026 C02E 1.380(9) . ?
C028 H028 0.9500 . ?
C029 H029 0.9500 . ?
C029 C02D 1.387(9) . ?
C02A C5 1.552(10) . ?
C02A C10 1.570(15) . ?
C02B H02B 0.9500 . ?
C02B C02R 1.387(8) . ?
C02C H02A 0.9900 . ?
C02C H02C 0.9900 . ?
C02C C02Y 1.473(14) . ?
C02D H02D 0.9500 . ?
C02E H02E 0.9500 . ?
C02G H02G 0.9500 . ?
C11 H11A 0.9900 . ?
C11 H11B 0.9900 . ?
C11 C12 1.526(15) . ?
C22 H22A 0.9900 . ?
C22 H22B 0.9900 . ?
C22 C7A 1.37(2) . ?
C02P H02P 0.9500 . ?
C7 H7A 0.9900 . ?
C7 H7B 0.9900 . ?
C7 C23 1.45(3) . ?
C02R C16 1.571(16) . ?
C02R C19 1.584(19) . ?
C02T H02T 0.9500 . ?
C02T C032 1.244(12) . ?
C02V H02V 0.9500 . ?
C02V C1 1.38(2) . ?
C02V C2 1.599(17) . ?
C21 H21 0.9500 . ?
C21 C7B 1.427(17) . ?
C21 C1B 1.37(2) . ?
C02X H02X 0.9500 . ?
C02X C034 1.166(15) . ?
C02Y H02Y 0.9500 . ?
C02Y C51 1.177(13) . ?
C12 H12 0.9500 . ?
C12 C70B 1.466(12) . ?
C0 H0A 0.9900 . ?
C0 H0B 0.9900 . ?
C0 C4 1.46(7) . ?
C031 H031 1.0000 . ?
C031 C035 1.482(13) . ?
C031 C14 1.62(2) . ?
C032 H03A 0.9500 . ?
C032 H03B 0.9500 . ?
C033 C03A 1.499(12) . ?
C033 C6 1.57(2) . ?
C034 H03C 0.9500 . ?
C034 H03D 0.9500 . ?
C035 H03E 0.9900 . ?
C035 H03F 0.9900 . ?
C035 C3 1.59(2) . ?
C16 H16 0.9500 . ?
C16 C18 1.30(3) . ?
C23 H23 0.9500 . ?
C23 C25 1.25(2) . ?
C27 H27A 0.9900 . ?
C27 H27B 0.9900 . ?
C27 C83 1.444(12) . ?
C03A H03G 0.9900 . ?
C03A H03H 0.9900 . ?
C03A C44 1.627(16) . ?
C18 H18A 0.9500 . ?
C18 H18B 0.9500 . ?
C03C H03I 0.9900 . ?
C03C H03J 0.9900 . ?
C03C C37 1.543(17) . ?
C03C C8B 1.604(15) . ?
C83 H83 0.9500 . ?
C83 C77 1.387(12) . ?
C70B H70A 0.9500 . ?
C70B H70B 0.9500 . ?
C7B H7BA 0.9500 . ?
C7B H7BB 0.9500 . ?
C51 H51A 0.9500 . ?
C51 H51B 0.9500 . ?
C25 H25A 0.9500 . ?
C25 H25B 0.9500 . ?
C1 H1A 0.9500 . ?
C1 H1B 0.9500 . ?
C4 H4A 0.9900 . ?
C4 H4B 0.9900 . ?
C4 C6 1.41(5) . ?
C6 H6A 0.9900 . ?
C6 H6B 0.9900 . ?
C2 H2A 0.9900 . ?
C2 H2B 0.9900 . ?
C37 H37A 0.9900 . ?
C37 H37B 0.9900 . ?
C37 C17 1.526(19) . ?
C17 H17A 0.9900 . ?
C17 H17B 0.9900 . ?
C17 C24 1.582(18) . ?
C20 H20 1.0000 . ?
C20 C24 1.553(19) . ?
C20 C44 1.622(18) . ?
C20 C28 1.481(13) . ?
C24 H24A 0.9900 . ?
C24 H24B 0.9900 . ?
C44 H44A 0.9900 . ?
C44 H44B 0.9900 . ?
C3 H3A 0.9900 . ?
C3 H3B 0.9900 . ?
C3 C14 1.57(2) . ?
C14 H14 1.0000 . ?
C14 C15A 1.69(2) . ?
C13B H13B 0.9500 . ?
C13B C15B 1.3900 . ?
C13B C9 1.3900 . ?
C15B H15B 0.9500 . ?
C15B C5 1.3900 . ?
C5 C8B 1.3900 . ?
C8B C5B 1.3900 . ?
C5B H5B 0.9500 . ?
C5B C9 1.3900 . ?
C8 C13A 1.3900 . ?
C8 C5A 1.3900 . ?
C13A H13A 0.9500 . ?
C13A C15A 1.3900 . ?
C15A C10 1.3900 . ?
C10 C8A 1.3900 . ?
C8A H8A 0.9500 . ?
C8A C5A 1.3900 . ?
C5A H5A 0.9500 . ?
C13 H13C 0.9900 . ?
C13 H13D 0.9900 . ?
C13 C15 1.524(15) . ?
C15 H15 0.9500 . ?
C15 C70A 1.463(13) . ?
C70A H70C 0.9500 . ?
C70A H70D 0.9500 . ?
C19 H19 0.9500 . ?
C19 C1A 1.30(3) . ?
C1A H1AA 0.9500 . ?
C1A H1AB 0.9500 . ?
C1B H1BA 0.9900 . ?
C1B H1BB 0.9900 . ?
C7A H7AA 0.9500 . ?
C7A C41 1.438(16) . ?
C41 H41A 0.9500 . ?
C41 H41B 0.9500 . ?
C1C H1CA 0.9900 . ?
C1C H1CB 0.9900 . ?
C1C C1D 1.45(2) . ?
C1D H1D 0.9500 . ?
C1D C1E 1.264(18) . ?
C1E H1EA 0.9500 . ?
C1E H1EB 0.9500 . ?
C26 H26A 0.9900 . ?
C26 H26B 0.9900 . ?
C26 C28 1.407(13) . ?
C26 C1F 1.455(13) . ?
C77 H77A 0.9500 . ?
C77 H77B 0.9500 . ?
C28 H28A 0.9900 . ?
C28 H28B 0.9900 . ?
C1F H1FA 0.9900 . ?
C1F H1FB 0.9900 . ?

loop_
_geom_torsion_atom_site_label_1
_geom_torsion_atom_site_label_2
_geom_torsion_atom_site_label_3
_geom_torsion_atom_site_label_4
_geom_torsion
_geom_torsion_site_symmetry_1
_geom_torsion_site_symmetry_2
_geom_torsion_site_symmetry_3
_geom_torsion_site_symmetry_4
_geom_torsion_publ_flag
O001 C00I C00J C010 5.4(10) . . . . ?
O001 C00I C00J C01N -175.9(6) . . . . ?
N008 C00I C00J C010 -175.7(6) . . . . ?
N008 C00I C00J C01N 2.9(10) . . . . ?
N008 C02C C02Y C51 125.8(14) . . . . ?
N00B C11 C12 C70B -122(3) . . . . ?
N00B C13 C15 C70A 103(2) . . . . ?
C00D C00U C00X C018 -2.3(10) . . . . ?
C00D C00U C00X C01P 178.9(6) . . . . ?
O00G C02A C5 C15B -171.1(9) . . . . ?
O00G C02A C5 C8B 8.5(15) . . . . ?
O00G C02A C10 C15A -152.8(18) . . . . ?
O00G C02A C10 C8A 48.4(19) . . . . ?
C00I N008 C02C C02Y -89.2(8) . . . . ?
C00I C00J C010 C014 179.4(6) . . . . ?
C00I C00J C01N C01Y 178.7(7) . . . . ?
C00J C010 C014 C01H 0.0(10) . . . . ?
C00J C010 C014 C01Z -174.5(7) . . . . ?
C00J C01N C01Y C01H 3.9(11) . . . . ?
C00J C01N C01Y C02L -179.9(7) . . . . ?
N00K C7 C23 C25 179(9) . . . . ?
N00K C1C C1D C1E -117.7(19) . . . . ?
N00M C0 C4 C6 44(14) . . . . ?
N00O C22 C7A C41 -33(8) . . . . ?
C00P C00S C00W C01C -177.9(6) . . . . ?
C00P C00S C017 C019 178.1(6) . . . . ?
C00P C01T C028 C01K 1.5(14) . . . . ?
C00P C02B C02R C01K 1.9(16) . . . . ?
C00P C02B C02R C16 172(2) . . . . ?
C00P C02B C02R C19 -154(2) . . . . ?
C00Q C00R C012 C01O 25.4(9) . . . . ?
C00Q C00R C012 C023 -159.9(6) . . . . ?
C00Q C00R C016 C01S -1.3(9) . . . . ?
C00Q C00T C013 C01G 151.8(7) . . . . ?
C00Q C00T C013 C026 -28.5(10) . . . . ?
C00Q C00T C01I C01S 1.7(10) . . . . ?
C00R C00Q C00T C013 178.8(6) . . . . ?
C00R C00Q C00T C01I -1.7(10) . . . . ?
C00R C012 C01O C01W 178.4(6) . . . . ?
C00R C012 C023 C01V -176.1(7) . . . . ?
C00R C016 C01S C01I 1.4(9) . . . . ?
C00R C016 C01S C01J -178.8(6) . . . . ?
C00S C00P C01T C028 -178.9(7) . . . . ?
C00S C00P C02B C02R 177.3(8) . . . . ?
C00S C00W C01C C01M -0.1(10) . . . . ?
C00S C00W C01C C9 -179.7(9) . . . . ?
C00S C00W C01C C8 172.4(17) . . . . ?
C00S C017 C019 C01E -179.5(6) . . . . ?
C00S C017 C019 C01M -0.3(10) . . . . ?
C00T C00Q C00R C012 179.9(6) . . . . ?
C00T C00Q C00R C016 1.5(10) . . . . ?
C00T C013 C01G C021 177.5(7) . . . . ?
C00T C013 C026 C02E -178.1(8) . . . . ?
C00T C01I C01S C016 -1.5(9) . . . . ?
C00T C01I C01S C01J 178.7(6) . . . . ?
C00U C00D C015 C00Z -1.5(10) . . . . ?
C00U C00D C01U O002 -179.1(7) . . . . ?
C00U C00D C01U N00B 1.1(11) . . . . ?
C00U C00X C018 C00Z 1.8(10) . . . . ?
C00U C00X C01P O003 -4.9(11) . . . . ?
C00U C00X C01P N00O 172.9(7) . . . . ?
C00W C00S C017 C019 -1.0(9) . . . . ?
C00W C01C C01M C019 -1.3(10) . . . . ?
C00W C01C C9 C13B -30.3(14) . . . . ?
C00W C01C C9 C5B 148.5(8) . . . . ?
C00W C01C C8 C13A -50(3) . . . . ?
C00W C01C C8 C5A 134.6(16) . . . . ?
C010 C00J C01N C01Y -2.6(10) . . . . ?
C010 C014 C01H C01Y 1.3(10) . . . . ?
C010 C014 C01Z O005 171.9(7) . . . . ?
C010 C014 C01Z N00K -11.9(11) . . . . ?
C011 C01V C023 C012 1.0(13) . . . . ?
C011 C01W C033 C03A -164.3(13) . . . . ?
C011 C01W C033 C6 64(2) . . . . ?
C012 C00R C016 C01S -179.7(6) . . . . ?
C012 C01O C01W C011 -5.3(12) . . . . ?
C012 C01O C01W C033 -179.5(8) . . . . ?
C013 C00T C01I C01S -178.8(6) . . . . ?
C013 C01G C021 C01D 3.0(12) . . . . ?
C013 C01G C021 C031 -169.4(9) . . . . ?
C013 C026 C02E C01D -1.9(16) . . . . ?
C014 C01H C01Y C01N -3.1(10) . . . . ?
C014 C01H C01Y C02L -179.3(8) . . . . ?
C015 C00D C00U C00X 2.2(10) . . . . ?
C015 C00D C01U O002 -4.0(11) . . . . ?
C015 C00D C01U N00B 176.2(7) . . . . ?
C015 C00Z C018 C00X -1.2(11) . . . . ?
C015 C00Z C027 O00L -166.7(8) . . . . ?
C015 C00Z C027 N00M 9.3(13) . . . . ?
C016 C00R C012 C01O -156.2(6) . . . . ?
C016 C00R C012 C023 18.5(10) . . . . ?
C017 C00S C00W C01C 1.2(9) . . . . ?
C017 C019 C01E C01A 28.5(10) . . . . ?
C017 C019 C01E C025 -151.4(7) . . . . ?
C017 C019 C01M C01C 1.5(10) . . . . ?
C018 C00X C01P O003 176.4(7) . . . . ?
C018 C00X C01P N00O -5.8(12) . . . . ?
C018 C00Z C015 C00D 1.1(11) . . . . ?
C018 C00Z C027 O00L 12.1(13) . . . . ?
C018 C00Z C027 N00M -172.0(8) . . . . ?
C019 C01E C025 C02P -177.4(7) . . . . ?
C01A C01E C025 C02P 2.6(11) . . . . ?
C01A C01X C022 C02K -178.7(7) . . . . ?
C01A C01X C022 C02P -2.3(11) . . . . ?
C01A C01X C02T C032 3.9(19) . . . . ?
N01B C27 C83 C77 5(4) . . . . ?
C01C C8 C13A C15A -175(3) . . . . ?
C01C C8 C5A C8A 176(3) . . . . ?
C01D C021 C031 C035 162.2(13) . . . . ?
C01D C021 C031 C14 -105.0(14) . . . . ?
C01E C019 C01M C01C -179.3(6) . . . . ?
C01E C01A C01X C022 2.2(12) . . . . ?
C01E C01A C01X C02T -178.0(8) . . . . ?
C01E C025 C02P C022 -3.1(13) . . . . ?
C01F C024 C02G C01J -1.0(13) . . . . ?
C01F C024 C02X C034 153.6(14) . . . . ?
C01G C013 C026 C02E 1.6(14) . . . . ?
C01G C021 C031 C035 -26.1(18) . . . . ?
C01G C021 C031 C14 66.7(14) . . . . ?
C01H C014 C01Z O005 -2.6(12) . . . . ?
C01H C014 C01Z N00K 173.6(7) . . . . ?
C01H C01Y C02L O00V -179.1(9) . . . . ?
C01H C01Y C02L N01B -4.2(14) . . . . ?
C01I C00T C013 C01G -27.7(10) . . . . ?
C01I C00T C013 C026 152.0(7) . . . . ?
C01J C029 C02D C01F 4.3(15) . . . . ?
C01K C02R C16 C18 141(3) . . . . ?
C01K C02R C19 C1A -155(4) . . . . ?
C01L C01K C028 C01T 179.5(8) . . . . ?
C01L C01K C02R C02B 178.6(8) . . . . ?
C01L C01K C02R C16 10(2) . . . . ?
C01L C01K C02R C19 -27(2) . . . . ?
C01M C019 C01E C01A -150.7(7) . . . . ?
C01M C019 C01E C025 29.4(10) . . . . ?
C01M C01C C9 C13B 150.1(8) . . . . ?
C01M C01C C9 C5B -31.1(12) . . . . ?
C01M C01C C8 C13A 122(2) . . . . ?
C01M C01C C8 C5A -53(2) . . . . ?
C01N C00J C010 C014 0.7(10) . . . . ?
C01N C01Y C02L O00V 4.8(14) . . . . ?
C01N C01Y C02L N01B 179.7(8) . . . . ?
C01O C012 C023 C01V -1.2(11) . . . . ?
C01O C01W C033 C03A 9.6(17) . . . . ?
C01O C01W C033 C6 -122(2) . . . . ?
C01P N00O C22 C7A -89(6) . . . . ?
C01P N00O C1B C21 -103(7) . . . . ?
C01P C00X C018 C00Z -179.5(7) . . . . ?
C01Q C011 C01V C023 176.8(7) . . . . ?
C01Q C011 C01W C01O -174.7(7) . . . . ?
C01Q C011 C01W C033 -0.9(13) . . . . ?
O01R C02A C5 C15B 14.2(14) . . . . ?
O01R C02A C5 C8B -166.3(10) . . . . ?
O01R C02A C10 C15A 15(3) . . . . ?
O01R C02A C10 C8A -143.4(16) . . . . ?
C01S C01J C029 C02D -178.4(7) . . . . ?
C01S C01J C02G C024 177.0(7) . . . . ?
C01T C00P C00S C00W 178.9(7) . . . . ?
C01T C00P C00S C017 -0.2(10) . . . . ?
C01T C00P C02B C02R -3.5(14) . . . . ?
C01U N00B C11 C12 124.4(17) . . . . ?
C01U N00B C13 C15 67.9(17) . . . . ?
C01U C00D C00U C00X 177.3(6) . . . . ?
C01U C00D C015 C00Z -176.9(6) . . . . ?
C01V C011 C01Q O006 -1.0(11) . . . . ?
C01V C011 C01Q O00F 179.4(8) . . . . ?
C01V C011 C01W C01O 4.9(12) . . . . ?
C01V C011 C01W C033 178.7(9) . . . . ?
C01W C011 C01Q O006 178.7(7) . . . . ?
C01W C011 C01Q O00F -1.0(13) . . . . ?
C01W C011 C01V C023 -2.9(13) . . . . ?
C01W C033 C03A C44 24(3) . . . . ?
C01W C033 C6 C4 -172(4) . . . . ?
C01X C01A C01E C019 177.7(7) . . . . ?
C01X C01A C01E C025 -2.3(11) . . . . ?
C01X C022 C02K O009 -2.2(13) . . . . ?
C01X C022 C02K O00C 177.1(7) . . . . ?
C01X C022 C02P C025 2.8(12) . . . . ?
C01Z N00K C7 C23 -114(3) . . . . ?
C01Z N00K C1C C1D -63(2) . . . . ?
C01Z C014 C01H C01Y 176.1(6) . . . . ?
C020 C01F C024 C02G -178.6(7) . . . . ?
C020 C01F C024 C02X -3.9(15) . . . . ?
C020 C01F C02D C029 177.0(8) . . . . ?
C021 C01D C02E C026 2.6(15) . . . . ?
C021 C01D C02M O00H -169.8(8) . . . . ?
C021 C01D C02M O00N 7.9(16) . . . . ?
C021 C031 C035 C3 85.0(18) . . . . ?
C021 C031 C14 C3 -110.9(17) . . . . ?
C021 C031 C14 C15A 22(3) . . . . ?
C022 C01X C02T C032 -176.3(13) . . . . ?
C023 C012 C01O C01W 3.4(11) . . . . ?
C024 C01F C020 O007 0.0(14) . . . . ?
C024 C01F C020 O00E 177.6(8) . . . . ?
C024 C01F C02D C029 -4.5(14) . . . . ?
C026 C013 C01G C021 -2.2(11) . . . . ?
C027 N00M C0 C4 144(6) . . . . ?
C027 N00M C2 C02V 80.5(14) . . . . ?
C027 C00Z C015 C00D 179.8(7) . . . . ?
C027 C00Z C018 C00X -180.0(7) . . . . ?
C028 C01K C01L O004 -7.2(11) . . . . ?
C028 C01K C01L O00A 174.0(9) . . . . ?
C028 C01K C02R C02B 1.6(14) . . . . ?
C028 C01K C02R C16 -167(2) . . . . ?
C028 C01K C02R C19 156(2) . . . . ?
C029 C01J C01S C016 -173.7(7) . . . . ?
C029 C01J C01S C01I 6.1(10) . . . . ?
C029 C01J C02G C024 0.7(12) . . . . ?
C02A C5 C8B C03C -9.0(18) . . . . ?
C02A C5 C8B C5B -179.5(12) . . . . ?
C02A C10 C8A C5A 161(2) . . . . ?
C02B C00P C00S C00W -1.9(10) . . . . ?
C02B C00P C00S C017 178.9(7) . . . . ?
C02B C00P C01T C028 1.9(12) . . . . ?
C02B C02R C16 C18 -28(5) . . . . ?
C02B C02R C19 C1A 1(6) . . . . ?
C02C N008 C00I O001 -2.1(11) . . . . ?
C02C N008 C00I C00J 179.0(7) . . . . ?
C02D C01F C020 O007 178.4(9) . . . . ?
C02D C01F C020 O00E -3.9(12) . . . . ?
C02D C01F C024 C02G 2.9(13) . . . . ?
C02D C01F C024 C02X 177.6(10) . . . . ?
C02E C01D C021 C01G -3.2(14) . . . . ?
C02E C01D C021 C031 168.3(11) . . . . ?
C02E C01D C02M O00H 8.4(13) . . . . ?
C02E C01D C02M O00N -173.9(11) . . . . ?
C02G C01J C01S C016 10.3(10) . . . . ?
C02G C01J C01S C01I -170.0(6) . . . . ?
C02G C01J C029 C02D -2.3(13) . . . . ?
C02G C024 C02X C034 -31(2) . . . . ?
C11 N00B C01U O002 -7.4(16) . . . . ?
C11 N00B C01U C00D 172.3(13) . . . . ?
C02K C022 C02P C025 179.4(8) . . . . ?
C02L N01B C27 C83 104(2) . . . . ?
C02L N01B C1F C26 -96(2) . . . . ?
C02M C01D C021 C01G 175.0(8) . . . . ?
C02M C01D C021 C031 -13.5(15) . . . . ?
C02M C01D C02E C026 -175.6(9) . . . . ?
C22 N00O C01P O003 4.1(16) . . . . ?
C22 N00O C01P C00X -173.7(13) . . . . ?
C02P C022 C02K O009 -178.6(8) . . . . ?
C02P C022 C02K O00C 0.8(12) . . . . ?
C7 N00K C01Z O005 15(2) . . . . ?
C7 N00K C01Z C014 -161(2) . . . . ?
C02R C01K C01L O004 175.8(8) . . . . ?
C02R C01K C01L O00A -3.0(14) . . . . ?
C02R C01K C028 C01T -3.2(14) . . . . ?
C02T C01X C022 C02K 1.5(13) . . . . ?
C02T C01X C022 C02P 177.9(8) . . . . ?
C02X C024 C02G C01J -176.2(9) . . . . ?
C0 N00M C027 O00L -13(7) . . . . ?
C0 N00M C027 C00Z 171(7) . . . . ?
C0 C4 C6 C033 78(8) . . . . ?
C031 C035 C3 C14 14.4(18) . . . . ?
C031 C14 C15A C13A -103(3) . . . . ?
C031 C14 C15A C10 52(3) . . . . ?
C033 C03A C44 C20 146(3) . . . . ?
C035 C031 C14 C3 14.2(17) . . . . ?
C035 C031 C14 C15A 147(3) . . . . ?
C035 C3 C14 C031 -13.2(16) . . . . ?
C035 C3 C14 C15A -153(2) . . . . ?
C27 N01B C02L O00V -28(2) . . . . ?
C27 N01B C02L C01Y 157.5(14) . . . . ?
C03A C033 C6 C4 53(5) . . . . ?
C03C C37 C17 C24 -127(3) . . . . ?
C03C C8B C5B C9 -172.2(14) . . . . ?
C7B C21 C1B N00O 23(8) . . . . ?
C1 C02V C2 N00M -115.0(18) . . . . ?
C6 C033 C03A C44 152(3) . . . . ?
C2 N00M C027 O00L -0.5(17) . . . . ?
C2 N00M C027 C00Z -176.4(11) . . . . ?
C37 C03C C8B C5 -166.9(18) . . . . ?
C37 C03C C8B C5B 4(3) . . . . ?
C37 C17 C24 C20 -93(10) . . . . ?
C24 C20 C44 C03A 123(4) . . . . ?
C24 C20 C28 C26 -140(8) . . . . ?
C44 C20 C24 C17 -133(9) . . . . ?
C44 C20 C28 C26 72(13) . . . . ?
C3 C14 C15A C13A 18(3) . . . . ?
C3 C14 C15A C10 174(2) . . . . ?
C14 C031 C035 C3 -14.0(17) . . . . ?
C14 C15A C10 C02A 48(3) . . . . ?
C14 C15A C10 C8A -155(2) . . . . ?
C13B C15B C5 C02A 179.6(10) . . . . ?
C13B C15B C5 C8B 0.0 . . . . ?
C15B C13B C9 C01C 178.8(13) . . . . ?
C15B C13B C9 C5B 0.0 . . . . ?
C15B C5 C8B C03C 170.6(17) . . . . ?
C15B C5 C8B C5B 0.0 . . . . ?
C5 C8B C5B C9 0.0 . . . . ?
C8B C03C C37 C17 88(3) . . . . ?
C8B C5B C9 C01C -178.8(13) . . . . ?
C8B C5B C9 C13B 0.0 . . . . ?
C9 C01C C01M C019 178.3(9) . . . . ?
C9 C13B C15B C5 0.0 . . . . ?
C8 C01C C01M C019 -173.4(18) . . . . ?
C8 C13A C15A C14 155(2) . . . . ?
C8 C13A C15A C10 0.0 . . . . ?
C13A C8 C5A C8A 0.0 . . . . ?
C13A C15A C10 C02A -157(3) . . . . ?
C13A C15A C10 C8A 0.0 . . . . ?
C15A C10 C8A C5A 0.0 . . . . ?
C10 C8A C5A C8 0.0 . . . . ?
C5A C8 C13A C15A 0.0 . . . . ?
C13 N00B C01U O002 2.5(16) . . . . ?
C13 N00B C01U C00D -177.8(12) . . . . ?
C1B N00O C01P O003 1.7(18) . . . . ?
C1B N00O C01P C00X -176.1(14) . . . . ?
C1C N00K C01Z O005 -13.8(16) . . . . ?
C1C N00K C01Z C014 169.8(12) . . . . ?
C28 C20 C24 C17 67(11) . . . . ?
C28 C20 C44 C03A -93(8) . . . . ?
C28 C26 C1F N01B 37(5) . . . . ?
C1F N01B C02L O00V -7.1(19) . . . . ?
C1F N01B C02L C01Y 178.2(12) . . . . ?
C1F C26 C28 C20 -168(7) . . . . ?

loop_
_smtbx_masks_void_nr
_smtbx_masks_void_average_x
_smtbx_masks_void_average_y
_smtbx_masks_void_average_z
_smtbx_masks_void_volume
_smtbx_masks_void_count_electrons
_smtbx_masks_void_content
1 -0.442 0.000 0.000 1603.0 417.3 '8 C6H14'
